data_7717179
loop_
_publ_author_name
'Huang, Siqiao'
'Xu, Xiang'
'Sarker, Jagodish C.'
'Pugh, David'
'Hogarth, Graeme'

_publ_section_title
;
 A chemically induced, room temperature, single source precursor to CuS
 (covellite) nanomaterials: synthesis and reactivity of
 [Cu(S<sub>2</sub>CNHBz)]<sub><i>n</i></sub>.
;
_journal_issue 42
_journal_name_full 'Dalton transactions (Cambridge, England : 2003)'
_journal_page_first 17140
_journal_page_last 17145
_journal_paper_doi 10.1039/d4dt02366h
_journal_volume 53
_journal_year 2024
_chemical_formula_moiety 'C44 H38 Cu N P2 S2'
_chemical_formula_sum 'C44 H38 Cu N P2 S2'
_chemical_formula_weight 770.35
_space_group_crystal_system monoclinic
_space_group_IT_number 15
_space_group_name_Hall '-I 2ya'
_space_group_name_H-M_alt 'I 1 2/a 1'
_atom_sites_solution_hydrogens geom
_atom_sites_solution_primary iterative
_audit_creation_date 2023-01-11
_audit_creation_method
;
Olex2 1.5
(compiled 2022.04.07 svn.rca3783a0 for OlexSys, GUI svn.r6498)
;
_audit_update_record
;
2024-08-19 deposited with the CCDC.	2024-10-08 downloaded from the CCDC.
;
_cell_angle_alpha 90
_cell_angle_beta 116.023(3)
_cell_angle_gamma 90
_cell_formula_units_Z 24
_cell_length_a 38.4141(11)
_cell_length_b 15.0917(4)
_cell_length_c 44.0156(12)
_cell_measurement_reflns_used 30562
_cell_measurement_temperature 100.00(10)
_cell_measurement_theta_max 33.4250
_cell_measurement_theta_min 2.3390
_cell_volume 22930.3(12)
_computing_cell_refinement 'CrysAlisPro 1.171.42.76a (Rigaku OD, 2022)'
_computing_data_collection 'CrysAlisPro 1.171.42.76a (Rigaku OD, 2022)'
_computing_data_reduction 'CrysAlisPro 1.171.42.76a (Rigaku OD, 2022)'
_computing_molecular_graphics 'Olex2 1.5 (Dolomanov et al., 2009)'
_computing_publication_material 'Olex2 1.5 (Dolomanov et al., 2009)'
_computing_structure_refinement 'SHELXL 2018/3 (Sheldrick, 2015)'
_computing_structure_solution 'olex2.solve 1.5 (Bourhis et al., 2015)'
_diffrn_ambient_environment N~2~
_diffrn_ambient_temperature 100.00(10)
_diffrn_detector 'Hybrid Pixel Array Detector'
_diffrn_detector_area_resol_mean 10.0000
_diffrn_detector_type HyPix
_diffrn_measured_fraction_theta_full 0.999
_diffrn_measured_fraction_theta_max 1.000
_diffrn_measurement_details
;
List of Runs (angles in degrees, time in seconds):

  # Type    Start    End  Width  t~exp~   \w     \q     \k     \f   Frames
#--------------------------------------------------------------------------
  1  \w    -55.00  -6.00   0.50    7.00    --  -15.18 118.00 116.00   98
  2  \w     12.00  58.00   0.50    7.00    --   17.84-118.00  30.00   92
  3  \w     21.00  63.00   0.50    7.00    --  -15.18  19.00  30.00   84
  4  \w    -93.00 -17.00   0.50    7.00    --  -15.18 -19.00-120.00  152
  5  \w     21.00  63.00   0.50    7.00    --  -15.18  19.00-180.00   84
  6  \w     21.00  63.00   0.50    7.00    --  -15.18  19.00-120.00   84
  7  \w    -18.00  39.00   0.50    7.00    --   17.84 -77.00  30.00  114
  8  \w      6.00  62.00   0.50    7.00    --   17.84  57.00   0.00  112
  9  \w     31.00  62.00   0.50    7.00    --   17.84  57.00 -60.00   62
 10  \w      6.00  51.00   0.50    7.00    --   17.84  57.00  60.00   90
 11  \w      0.00  25.00   0.50    7.00    --   17.84 -99.00  30.00   50
;
_diffrn_measurement_device 'four-circle diffractometer'
_diffrn_measurement_device_type 'ROD, Synergy Custom system, HyPix'
_diffrn_measurement_method '\w scans'
_diffrn_orient_matrix_type 'CrysAlisPro convention (1999,Acta A55,543-557)'
_diffrn_orient_matrix_UB_11 0.0057071000
_diffrn_orient_matrix_UB_12 0.0425383000
_diffrn_orient_matrix_UB_13 -0.0030196000
_diffrn_orient_matrix_UB_21 0.0195135000
_diffrn_orient_matrix_UB_22 -0.0145257000
_diffrn_orient_matrix_UB_23 0.0067407000
_diffrn_orient_matrix_UB_31 -0.0028776000
_diffrn_orient_matrix_UB_32 -0.0138428000
_diffrn_orient_matrix_UB_33 -0.0163240000
_diffrn_radiation_monochromator mirror
_diffrn_radiation_probe x-ray
_diffrn_radiation_type 'Mo K\a'
_diffrn_radiation_wavelength 0.71075
_diffrn_reflns_av_R_equivalents 0.0950
_diffrn_reflns_av_unetI/netI 0.0842
_diffrn_reflns_Laue_measured_fraction_full 0.999
_diffrn_reflns_Laue_measured_fraction_max 1.000
_diffrn_reflns_limit_h_max 54
_diffrn_reflns_limit_h_min -54
_diffrn_reflns_limit_k_max 20
_diffrn_reflns_limit_k_min -21
_diffrn_reflns_limit_l_max 62
_diffrn_reflns_limit_l_min -62
_diffrn_reflns_number 178339
_diffrn_reflns_point_group_measured_fraction_full 0.999
_diffrn_reflns_point_group_measured_fraction_max 1.000
_diffrn_reflns_theta_full 25.242
_diffrn_reflns_theta_max 30.509
_diffrn_reflns_theta_min 1.940
_diffrn_source 'Rotating-anode X-ray tube'
_diffrn_source_type 'Rigaku (Mo) X-ray Source'
_exptl_absorpt_coefficient_mu 0.797
_exptl_absorpt_correction_T_max 1.00000
_exptl_absorpt_correction_T_min 0.63661
_exptl_absorpt_correction_type multi-scan
_exptl_absorpt_process_details
;
CrysAlisPro 1.171.42.76a (Rigaku Oxford Diffraction, 2022)
Empirical absorption correction using spherical harmonics,
implemented in SCALE3 ABSPACK scaling algorithm.
;
_exptl_crystal_colour colourless
_exptl_crystal_colour_primary colourless
_exptl_crystal_density_diffrn 1.339
_exptl_crystal_description block
_exptl_crystal_F_000 9600
_exptl_crystal_size_max 0.1
_exptl_crystal_size_mid 0.1
_exptl_crystal_size_min 0.1
_refine_diff_density_max 0.496
_refine_diff_density_min -0.485
_refine_diff_density_rms 0.085
_refine_ls_extinction_method none
_refine_ls_goodness_of_fit_ref 0.992
_refine_ls_hydrogen_treatment constr
_refine_ls_matrix_type full
_refine_ls_number_parameters 1351
_refine_ls_number_reflns 35000
_refine_ls_number_restraints 0
_refine_ls_restrained_S_all 0.992
_refine_ls_R_factor_all 0.1047
_refine_ls_R_factor_gt 0.0538
_refine_ls_shift/su_max 0.003
_refine_ls_shift/su_mean 0.000
_refine_ls_structure_factor_coef Fsqd
_refine_ls_weighting_details 'w=1/[\s^2^(Fo^2^)+(0.0385P)^2^] where P=(Fo^2^+2Fc^2^)/3'
_refine_ls_weighting_scheme calc
_refine_ls_wR_factor_gt 0.0983
_refine_ls_wR_factor_ref 0.1153
_reflns_Friedel_coverage 0.000
_reflns_number_gt 21940
_reflns_number_total 35000
_reflns_threshold_expression 'I > 2\s(I)'
_cod_data_source_file d4dt02366h2.cif
_cod_data_source_block Compound_2
_cod_depositor_comments 'Adding full bibliography for 7717179--7717181.cif.'
_cod_database_code 7717179
_shelx_shelxl_version_number 2018/3
_chemical_oxdiff_formula 'C44 H44 N S2 Cu P2'
_chemical_oxdiff_usercomment GH-Cu-PPh3
_shelx_space_group_comment
;
The symmetry employed for this shelxl refinement is uniquely defined
by the following loop, which should always be used as a source of
symmetry information in preference to the above space-group names.
They are only intended as comments.
;
_shelx_estimated_absorpt_t_max 0.925
_shelx_estimated_absorpt_t_min 0.925
_olex2_refinement_description
;
1. Fixed Uiso
 At 1.2 times of:
  All C(H) groups, All C(H,H) groups, All N(H) groups
2.a Secondary CH2 refined with riding coordinates:
 C2(H2A,H2B), C46(H46A,H46B), C90(H90A,H90B)
2.b Aromatic/amide H refined with riding coordinates:
 N1(H1), C4(H4), C5(H5), C6(H6), C7(H7), C8(H8), C10(H10), C11(H11), C12(H12),
 C13(H13), C14(H14), C16(H16), C17(H17), C18(H18), C19(H19), C20(H20), C22(H22),
  C23(H23), C24(H24), C25(H25), C26(H26), C28(H28), C29(H29), C30(H30),
 C31(H31), C32(H32), C34(H34), C35(H35), C36(H36), C37(H37), C38(H38), C40(H40),
  C41(H41), C42(H42), C43(H43), C44(H44), N2(H2), C48(H48), C49(H49), C50(H50),
 C51(H51), C52(H52), C54(H54), C55(H55), C56(H56), C57(H57), C58(H58), C60(H60),
  C61(H61), C62(H62), C63(H63), C64(H64), C66(H66), C67(H67), C68(H68),
 C69(H69), C70(H70), C72(H72), C73(H73), C74(H74), C75(H75), C76(H76), C78(H78),
  C79(H79), C80(H80), C81(H81), C82(H82), C84(H84), C85(H85), C86(H86),
 C87(H87), C88(H88), N3(H3), C92(H92), C93(H93), C94(H94), C95(H95), C96(H96),
 C98(H98), C99(H99), C100(H100), C101(H101), C102(H102), C104(H104), C105(H105),
  C106(H106), C107(H107), C108(H108), C110(H110), C111(H111), C112(H112),
 C113(H113), C114(H114), C116(H116), C117(H117), C118(H118), C119(H119),
 C120(H120), C122(H122), C123(H123), C124(H124), C125(H125), C126(H126),
 C128(H128), C129(H129), C130(H130), C131(H131), C132(H132)
;
_olex2_submission_special_instructions 'No special instructions were received'
_oxdiff_exptl_absorpt_empirical_details
;
Empirical correction (ABSPACK) includes:
- Absorption correction using spherical harmonics
- Frame scaling
- Detector area scaling
;
_oxdiff_exptl_absorpt_empirical_full_max 3.221
_oxdiff_exptl_absorpt_empirical_full_min 0.428

loop_
_space_group_symop_operation_xyz
'x, y, z'
'-x+1/2, y, -z'
'x+1/2, y+1/2, z+1/2'
'-x+1, y+1/2, -z+1/2'
'-x, -y, -z'
'x-1/2, -y, z'
'-x+1/2, -y+1/2, -z+1/2'
'x, -y+1/2, z+1/2'

loop_
_atom_site_label
_atom_site_type_symbol
_atom_site_fract_x
_atom_site_fract_y
_atom_site_fract_z
_atom_site_U_iso_or_equiv
_atom_site_adp_type
_atom_site_occupancy
_atom_site_site_symmetry_order
_atom_site_calc_flag
_atom_site_refinement_flags_posn
_atom_site_refinement_flags_adp
_atom_site_refinement_flags_occupancy
_atom_site_disorder_assembly
_atom_site_disorder_group
Cu1 Cu 0.64631(2) 0.99238(2) 0.51629(2) 0.01318(6) Uani 1 1 d . . . . .
S1 S 0.70334(2) 0.93878(4) 0.56289(2) 0.01566(11) Uani 1 1 d . . . . .
S2 S 0.69840(2) 1.03306(4) 0.50238(2) 0.01670(12) Uani 1 1 d . . . . .
P1 P 0.62000(2) 1.10520(4) 0.53218(2) 0.01271(11) Uani 1 1 d . . . . .
P2 P 0.61336(2) 0.88990(4) 0.47703(2) 0.01318(11) Uani 1 1 d . . . . .
N1 N 0.76228(5) 0.95704(15) 0.54719(5) 0.0297(5) Uani 1 1 d . . . . .
H1 H 0.771829 0.974776 0.533334 0.036 Uiso 1 1 calc R U . . .
C1 C 0.72532(6) 0.97376(16) 0.53882(5) 0.0172(5) Uani 1 1 d . . . . .
C2 C 0.78813(7) 0.9109(2) 0.57810(6) 0.0363(7) Uani 1 1 d . . . . .
H2A H 0.812653 0.896811 0.576871 0.044 Uiso 1 1 calc R U . . .
H2B H 0.775981 0.854229 0.579581 0.044 Uiso 1 1 calc R U . . .
C3 C 0.79716(7) 0.9647(2) 0.60979(7) 0.0352(7) Uani 1 1 d . . . . .
C4 C 0.80279(8) 1.0551(2) 0.61081(8) 0.0456(8) Uani 1 1 d . . . . .
H4 H 0.802290 1.084481 0.591541 0.055 Uiso 1 1 calc R U . . .
C5 C 0.80918(8) 1.1038(2) 0.63950(8) 0.0588(10) Uani 1 1 d . . . . .
H5 H 0.812920 1.166047 0.639756 0.071 Uiso 1 1 calc R U . . .
C6 C 0.81010(10) 1.0615(2) 0.66784(8) 0.0709(12) Uani 1 1 d . . . . .
H6 H 0.814121 1.094386 0.687505 0.085 Uiso 1 1 calc R U . . .
C7 C 0.80504(11) 0.9704(2) 0.66699(7) 0.0727(13) Uani 1 1 d . . . . .
H7 H 0.805928 0.940619 0.686334 0.087 Uiso 1 1 calc R U . . .
C8 C 0.79874(8) 0.9226(2) 0.63828(7) 0.0507(9) Uani 1 1 d . . . . .
H8 H 0.795449 0.860188 0.638104 0.061 Uiso 1 1 calc R U . . .
C9 C 0.59118(6) 1.18493(15) 0.49958(5) 0.0140(4) Uani 1 1 d . . . . .
C10 C 0.57010(7) 1.15391(17) 0.46676(5) 0.0232(5) Uani 1 1 d . . . . .
H10 H 0.570757 1.092629 0.462103 0.028 Uiso 1 1 calc R U . . .
C11 C 0.54821(7) 1.21101(18) 0.44085(6) 0.0283(6) Uani 1 1 d . . . . .
H11 H 0.533754 1.188531 0.418649 0.034 Uiso 1 1 calc R U . . .
C12 C 0.54718(6) 1.30023(17) 0.44695(6) 0.0226(5) Uani 1 1 d . . . . .
H12 H 0.532146 1.339250 0.429029 0.027 Uiso 1 1 calc R U . . .
C13 C 0.56824(7) 1.33277(18) 0.47945(6) 0.0285(6) Uani 1 1 d . . . . .
H13 H 0.567844 1.394294 0.483843 0.034 Uiso 1 1 calc R U . . .
C14 C 0.59002(7) 1.27482(17) 0.50566(6) 0.0255(5) Uani 1 1 d . . . . .
H14 H 0.604211 1.297201 0.527914 0.031 Uiso 1 1 calc R U . . .
C15 C 0.65373(6) 1.17382(15) 0.56655(5) 0.0149(4) Uani 1 1 d . . . . .
C16 C 0.69128(6) 1.18410(16) 0.56978(5) 0.0207(5) Uani 1 1 d . . . . .
H16 H 0.698922 1.154736 0.554582 0.025 Uiso 1 1 calc R U . . .
C17 C 0.71757(7) 1.23764(18) 0.59540(6) 0.0263(6) Uani 1 1 d . . . . .
H17 H 0.743238 1.244022 0.597752 0.032 Uiso 1 1 calc R U . . .
C18 C 0.70657(7) 1.28159(17) 0.61743(5) 0.0239(5) Uani 1 1 d . . . . .
H18 H 0.724495 1.318745 0.634585 0.029 Uiso 1 1 calc R U . . .
C19 C 0.66938(6) 1.27117(17) 0.61437(5) 0.0219(5) Uani 1 1 d . . . . .
H19 H 0.661860 1.300781 0.629603 0.026 Uiso 1 1 calc R U . . .
C20 C 0.64312(6) 1.21782(16) 0.58922(5) 0.0198(5) Uani 1 1 d . . . . .
H20 H 0.617657 1.210964 0.587304 0.024 Uiso 1 1 calc R U . . .
C21 C 0.58652(6) 1.06536(15) 0.54858(5) 0.0150(4) Uani 1 1 d . . . . .
C22 C 0.54667(6) 1.07791(17) 0.53184(5) 0.0195(5) Uani 1 1 d . . . . .
H22 H 0.535943 1.115248 0.512532 0.023 Uiso 1 1 calc R U . . .
C23 C 0.52246(6) 1.03577(18) 0.54337(5) 0.0236(5) Uani 1 1 d . . . . .
H23 H 0.495257 1.044783 0.531874 0.028 Uiso 1 1 calc R U . . .
C24 C 0.53761(7) 0.98094(18) 0.57139(6) 0.0256(6) Uani 1 1 d . . . . .
H24 H 0.520893 0.951216 0.578777 0.031 Uiso 1 1 calc R U . . .
C25 C 0.57758(7) 0.96968(17) 0.58868(6) 0.0237(5) Uani 1 1 d . . . . .
H25 H 0.588251 0.933388 0.608289 0.028 Uiso 1 1 calc R U . . .
C26 C 0.60181(7) 1.01137(16) 0.57731(5) 0.0192(5) Uani 1 1 d . . . . .
H26 H 0.629040 1.003206 0.589136 0.023 Uiso 1 1 calc R U . . .
C27 C 0.57734(6) 0.82296(15) 0.48327(5) 0.0154(4) Uani 1 1 d . . . . .
C28 C 0.57261(6) 0.83708(16) 0.51263(5) 0.0208(5) Uani 1 1 d . . . . .
H28 H 0.586983 0.882425 0.527983 0.025 Uiso 1 1 calc R U . . .
C29 C 0.54701(7) 0.78516(18) 0.51950(6) 0.0273(6) Uani 1 1 d . . . . .
H29 H 0.544139 0.794975 0.539596 0.033 Uiso 1 1 calc R U . . .
C30 C 0.52579(7) 0.71958(17) 0.49734(6) 0.0258(6) Uani 1 1 d . . . . .
H30 H 0.508236 0.684681 0.502161 0.031 Uiso 1 1 calc R U . . .
C31 C 0.52992(7) 0.70430(17) 0.46806(6) 0.0246(5) Uani 1 1 d . . . . .
H31 H 0.515308 0.659071 0.452766 0.029 Uiso 1 1 calc R U . . .
C32 C 0.55575(6) 0.75597(16) 0.46126(5) 0.0196(5) Uani 1 1 d . . . . .
H32 H 0.558698 0.745338 0.441248 0.023 Uiso 1 1 calc R U . . .
C33 C 0.64226(6) 0.80631(15) 0.46829(5) 0.0150(4) Uani 1 1 d . . . . .
C34 C 0.67531(7) 0.77509(18) 0.49551(6) 0.0258(6) Uani 1 1 d . . . . .
H34 H 0.682364 0.798533 0.517462 0.031 Uiso 1 1 calc R U . . .
C35 C 0.69799(7) 0.7102(2) 0.49092(6) 0.0333(7) Uani 1 1 d . . . . .
H35 H 0.720261 0.688789 0.509775 0.040 Uiso 1 1 calc R U . . .
C36 C 0.68840(7) 0.67636(19) 0.45895(6) 0.0291(6) Uani 1 1 d . . . . .
H36 H 0.704036 0.631772 0.455894 0.035 Uiso 1 1 calc R U . . .
C37 C 0.65598(7) 0.70773(17) 0.43152(6) 0.0236(5) Uani 1 1 d . . . . .
H37 H 0.649473 0.685131 0.409540 0.028 Uiso 1 1 calc R U . . .
C38 C 0.63287(6) 0.77241(16) 0.43611(5) 0.0194(5) Uani 1 1 d . . . . .
H38 H 0.610578 0.793634 0.417217 0.023 Uiso 1 1 calc R U . . .
C39 C 0.58716(6) 0.94227(15) 0.43550(5) 0.0154(4) Uani 1 1 d . . . . .
C40 C 0.60947(7) 0.98930(16) 0.42302(5) 0.0209(5) Uani 1 1 d . . . . .
H40 H 0.636905 0.989079 0.435266 0.025 Uiso 1 1 calc R U . . .
C41 C 0.59208(7) 1.03619(17) 0.39302(5) 0.0253(5) Uani 1 1 d . . . . .
H41 H 0.607617 1.067137 0.384657 0.030 Uiso 1 1 calc R U . . .
C42 C 0.55199(7) 1.03815(17) 0.37510(5) 0.0250(5) Uani 1 1 d . . . . .
H42 H 0.540019 1.070503 0.354560 0.030 Uiso 1 1 calc R U . . .
C43 C 0.52962(7) 0.99257(16) 0.38743(5) 0.0209(5) Uani 1 1 d . . . . .
H43 H 0.502183 0.993991 0.375362 0.025 Uiso 1 1 calc R U . . .
C44 C 0.54711(6) 0.94456(15) 0.41746(5) 0.0179(5) Uani 1 1 d . . . . .
H44 H 0.531500 0.913183 0.425626 0.021 Uiso 1 1 calc R U . . .
Cu2 Cu 0.64913(2) 0.50108(2) 0.35243(2) 0.01311(6) Uani 1 1 d . . . . .
S3 S 0.70666(2) 0.55688(4) 0.39838(2) 0.01553(11) Uani 1 1 d . . . . .
S4 S 0.70140(2) 0.44238(4) 0.34214(2) 0.01442(11) Uani 1 1 d . . . . .
P3 P 0.61799(2) 0.39648(4) 0.36703(2) 0.01321(11) Uani 1 1 d . . . . .
P4 P 0.61901(2) 0.60600(4) 0.31335(2) 0.01300(11) Uani 1 1 d . . . . .
N2 N 0.76423(5) 0.53205(13) 0.38099(4) 0.0175(4) Uani 1 1 d . . . . .
H2 H 0.773625 0.506222 0.368243 0.021 Uiso 1 1 calc R U . . .
C45 C 0.72821(6) 0.51246(14) 0.37516(5) 0.0124(4) Uani 1 1 d . . . . .
C46 C 0.78939(6) 0.59312(17) 0.40690(5) 0.0229(5) Uani 1 1 d . . . . .
H46A H 0.773250 0.639896 0.410120 0.028 Uiso 1 1 calc R U . . .
H46B H 0.806916 0.622128 0.398839 0.028 Uiso 1 1 calc R U . . .
C47 C 0.81373(6) 0.54958(18) 0.44083(6) 0.0240(5) Uani 1 1 d . . . . .
C48 C 0.84471(8) 0.5976(2) 0.46456(6) 0.0391(7) Uani 1 1 d . . . . .
H48 H 0.851079 0.654163 0.458918 0.047 Uiso 1 1 calc R U . . .
C49 C 0.86621(9) 0.5621(3) 0.49655(7) 0.0514(9) Uani 1 1 d . . . . .
H49 H 0.887164 0.594970 0.512876 0.062 Uiso 1 1 calc R U . . .
C50 C 0.85753(9) 0.4803(2) 0.50480(7) 0.0478(9) Uani 1 1 d . . . . .
H50 H 0.872146 0.457045 0.526848 0.057 Uiso 1 1 calc R U . . .
C51 C 0.82756(9) 0.4318(2) 0.48107(7) 0.0520(9) Uani 1 1 d . . . . .
H51 H 0.821736 0.374457 0.486461 0.062 Uiso 1 1 calc R U . . .
C52 C 0.80588(8) 0.4677(2) 0.44909(7) 0.0387(7) Uani 1 1 d . . . . .
H52 H 0.785187 0.434263 0.432728 0.046 Uiso 1 1 calc R U . . .
C53 C 0.59266(6) 0.31366(16) 0.33423(5) 0.0166(5) Uani 1 1 d . . . . .
C54 C 0.56516(6) 0.34231(17) 0.30252(5) 0.0204(5) Uani 1 1 d . . . . .
H54 H 0.558901 0.403493 0.298816 0.025 Uiso 1 1 calc R U . . .
C55 C 0.54696(7) 0.28235(18) 0.27647(6) 0.0258(6) Uani 1 1 d . . . . .
H55 H 0.527827 0.302337 0.255223 0.031 Uiso 1 1 calc R U . . .
C56 C 0.55660(7) 0.19334(18) 0.28131(6) 0.0276(6) Uani 1 1 d . . . . .
H56 H 0.544239 0.152332 0.263383 0.033 Uiso 1 1 calc R U . . .
C57 C 0.58427(8) 0.16431(18) 0.31234(6) 0.0309(6) Uani 1 1 d . . . . .
H57 H 0.591196 0.103419 0.315637 0.037 Uiso 1 1 calc R U . . .
C58 C 0.60200(7) 0.22430(17) 0.33878(6) 0.0240(5) Uani 1 1 d . . . . .
H58 H 0.620671 0.203783 0.360137 0.029 Uiso 1 1 calc R U . . .
C59 C 0.58069(6) 0.44079(15) 0.37798(5) 0.0144(4) Uani 1 1 d . . . . .
C60 C 0.54200(6) 0.41394(16) 0.36344(5) 0.0169(5) Uani 1 1 d . . . . .
H60 H 0.533892 0.366004 0.347874 0.020 Uiso 1 1 calc R U . . .
C61 C 0.51529(6) 0.45712(18) 0.37165(5) 0.0219(5) Uani 1 1 d . . . . .
H61 H 0.488948 0.438868 0.361416 0.026 Uiso 1 1 calc R U . . .
C62 C 0.52663(7) 0.52622(18) 0.39453(5) 0.0234(5) Uani 1 1 d . . . . .
H62 H 0.508158 0.555721 0.399845 0.028 Uiso 1 1 calc R U . . .
C63 C 0.56522(7) 0.55237(17) 0.40973(6) 0.0242(5) Uani 1 1 d . . . . .
H63 H 0.573331 0.598891 0.425913 0.029 Uiso 1 1 calc R U . . .
C64 C 0.59175(6) 0.51070(16) 0.40130(5) 0.0200(5) Uani 1 1 d . . . . .
H64 H 0.617986 0.529734 0.411475 0.024 Uiso 1 1 calc R U . . .
C65 C 0.64784(6) 0.33134(15) 0.40435(5) 0.0162(5) Uani 1 1 d . . . . .
C66 C 0.68759(6) 0.32893(17) 0.41479(6) 0.0231(5) Uani 1 1 d . . . . .
H66 H 0.698541 0.359853 0.402262 0.028 Uiso 1 1 calc R U . . .
C67 C 0.71147(7) 0.28136(19) 0.44355(6) 0.0297(6) Uani 1 1 d . . . . .
H67 H 0.738667 0.280307 0.450696 0.036 Uiso 1 1 calc R U . . .
C68 C 0.69561(7) 0.23567(17) 0.46170(6) 0.0267(6) Uani 1 1 d . . . . .
H68 H 0.711942 0.203450 0.481362 0.032 Uiso 1 1 calc R U . . .
C69 C 0.65622(7) 0.23679(18) 0.45135(6) 0.0270(6) Uani 1 1 d . . . . .
H69 H 0.645343 0.204690 0.463672 0.032 Uiso 1 1 calc R U . . .
C70 C 0.63236(7) 0.28484(17) 0.42288(5) 0.0227(5) Uani 1 1 d . . . . .
H70 H 0.605205 0.285983 0.415995 0.027 Uiso 1 1 calc R U . . .
C71 C 0.59118(6) 0.68706(15) 0.32435(5) 0.0155(4) Uani 1 1 d . . . . .
C72 C 0.60037(7) 0.77648(17) 0.32790(5) 0.0233(5) Uani 1 1 d . . . . .
H72 H 0.620651 0.797526 0.322995 0.028 Uiso 1 1 calc R U . . .
C73 C 0.58024(8) 0.83588(18) 0.33858(6) 0.0299(6) Uani 1 1 d . . . . .
H73 H 0.586855 0.896980 0.340976 0.036 Uiso 1 1 calc R U . . .
C74 C 0.55066(7) 0.80571(18) 0.34567(5) 0.0262(6) Uani 1 1 d . . . . .
H74 H 0.536710 0.846238 0.352693 0.031 Uiso 1 1 calc R U . . .
C75 C 0.54132(7) 0.71662(18) 0.34256(5) 0.0244(5) Uani 1 1 d . . . . .
H75 H 0.520914 0.696015 0.347389 0.029 Uiso 1 1 calc R U . . .
C76 C 0.56179(6) 0.65720(16) 0.33236(5) 0.0192(5) Uani 1 1 d . . . . .
H76 H 0.555740 0.595833 0.330827 0.023 Uiso 1 1 calc R U . . .
C77 C 0.64937(6) 0.67468(15) 0.30035(5) 0.0150(4) Uani 1 1 d . . . . .
C78 C 0.63483(6) 0.71693(16) 0.26887(5) 0.0188(5) Uani 1 1 d . . . . .
H78 H 0.608285 0.710727 0.253430 0.023 Uiso 1 1 calc R U . . .
C79 C 0.65932(7) 0.76810(17) 0.26020(6) 0.0223(5) Uani 1 1 d . . . . .
H79 H 0.649420 0.797407 0.238961 0.027 Uiso 1 1 calc R U . . .
C80 C 0.69810(7) 0.77617(17) 0.28258(6) 0.0249(5) Uani 1 1 d . . . . .
H80 H 0.714874 0.810142 0.276471 0.030 Uiso 1 1 calc R U . . .
C81 C 0.71252(7) 0.73506(17) 0.31377(6) 0.0240(5) Uani 1 1 d . . . . .
H81 H 0.739116 0.741075 0.329094 0.029 Uiso 1 1 calc R U . . .
C82 C 0.68812(6) 0.68497(16) 0.32269(5) 0.0184(5) Uani 1 1 d . . . . .
H82 H 0.698063 0.657503 0.344286 0.022 Uiso 1 1 calc R U . . .
C83 C 0.58474(6) 0.55816(15) 0.27304(5) 0.0152(4) Uani 1 1 d . . . . .
C84 C 0.54600(6) 0.58275(17) 0.25532(5) 0.0186(5) Uani 1 1 d . . . . .
H84 H 0.535869 0.629599 0.263464 0.022 Uiso 1 1 calc R U . . .
C85 C 0.52213(7) 0.53848(18) 0.22560(5) 0.0231(5) Uani 1 1 d . . . . .
H85 H 0.495627 0.554730 0.213788 0.028 Uiso 1 1 calc R U . . .
C86 C 0.53662(7) 0.47145(18) 0.21325(6) 0.0258(6) Uani 1 1 d . . . . .
H86 H 0.520185 0.441698 0.192966 0.031 Uiso 1 1 calc R U . . .
C87 C 0.57522(7) 0.44750(18) 0.23045(6) 0.0260(6) Uani 1 1 d . . . . .
H87 H 0.585366 0.401885 0.221763 0.031 Uiso 1 1 calc R U . . .
C88 C 0.59902(7) 0.48980(17) 0.26022(5) 0.0217(5) Uani 1 1 d . . . . .
H88 H 0.625354 0.472262 0.272104 0.026 Uiso 1 1 calc R U . . .
Cu3 Cu 0.85018(2) 0.51422(2) 0.31390(2) 0.01249(6) Uani 1 1 d . . . . .
S5 S 0.80106(2) 0.45772(4) 0.32928(2) 0.01392(11) Uani 1 1 d . . . . .
S6 S 0.79054(2) 0.56160(4) 0.26911(2) 0.01597(11) Uani 1 1 d . . . . .
P5 P 0.87962(2) 0.40678(4) 0.29819(2) 0.01253(11) Uani 1 1 d . . . . .
P6 P 0.88190(2) 0.62121(4) 0.35171(2) 0.01318(11) Uani 1 1 d . . . . .
N3 N 0.73298(5) 0.51545(13) 0.28442(4) 0.0162(4) Uani 1 1 d . . . . .
H3 H 0.724825 0.486633 0.297456 0.019 Uiso 1 1 calc R U . . .
C89 C 0.77057(6) 0.51324(15) 0.29285(5) 0.0131(4) Uani 1 1 d . . . . .
C90 C 0.70401(6) 0.56204(17) 0.25516(5) 0.0198(5) Uani 1 1 d . . . . .
H90A H 0.717010 0.610034 0.248680 0.024 Uiso 1 1 calc R U . . .
H90B H 0.685021 0.589972 0.261756 0.024 Uiso 1 1 calc R U . . .
C91 C 0.68236(6) 0.50337(17) 0.22458(5) 0.0198(5) Uani 1 1 d . . . . .
C92 C 0.70037(7) 0.43662(19) 0.21547(6) 0.0327(6) Uani 1 1 d . . . . .
H92 H 0.727084 0.425149 0.229090 0.039 Uiso 1 1 calc R U . . .
C93 C 0.68015(8) 0.3858(2) 0.18672(6) 0.0418(8) Uani 1 1 d . . . . .
H93 H 0.693001 0.340127 0.180706 0.050 Uiso 1 1 calc R U . . .
C94 C 0.64121(8) 0.4019(2) 0.16690(6) 0.0386(7) Uani 1 1 d . . . . .
H94 H 0.627101 0.366996 0.147355 0.046 Uiso 1 1 calc R U . . .
C95 C 0.62301(7) 0.4689(2) 0.17563(6) 0.0371(7) Uani 1 1 d . . . . .
H95 H 0.596288 0.480264 0.162000 0.044 Uiso 1 1 calc R U . . .
C96 C 0.64350(7) 0.5200(2) 0.20429(6) 0.0286(6) Uani 1 1 d . . . . .
H96 H 0.630778 0.566584 0.209976 0.034 Uiso 1 1 calc R U . . .
C97 C 0.84822(6) 0.33180(15) 0.26458(5) 0.0139(4) Uani 1 1 d . . . . .
C98 C 0.86145(6) 0.28474(16) 0.24421(5) 0.0174(5) Uani 1 1 d . . . . .
H98 H 0.887723 0.289896 0.248087 0.021 Uiso 1 1 calc R U . . .
C99 C 0.83638(7) 0.23079(17) 0.21849(5) 0.0215(5) Uani 1 1 d . . . . .
H99 H 0.845557 0.198617 0.204902 0.026 Uiso 1 1 calc R U . . .
C100 C 0.79799(7) 0.22359(17) 0.21250(5) 0.0233(5) Uani 1 1 d . . . . .
H100 H 0.780799 0.186682 0.194784 0.028 Uiso 1 1 calc R U . . .
C101 C 0.78470(6) 0.27034(17) 0.23239(5) 0.0228(5) Uani 1 1 d . . . . .
H101 H 0.758241 0.265997 0.228018 0.027 Uiso 1 1 calc R U . . .
C102 C 0.80964(6) 0.32346(16) 0.25865(5) 0.0186(5) Uani 1 1 d . . . . .
H102 H 0.800433 0.354053 0.272557 0.022 Uiso 1 1 calc R U . . .
C103 C 0.90975(6) 0.45171(15) 0.27951(5) 0.0149(4) Uani 1 1 d . . . . .
C104 C 0.89061(6) 0.49797(16) 0.24904(5) 0.0187(5) Uani 1 1 d . . . . .
H104 H 0.863098 0.499057 0.238207 0.022 Uiso 1 1 calc R U . . .
C105 C 0.91100(7) 0.54211(17) 0.23441(6) 0.0235(5) Uani 1 1 d . . . . .
H105 H 0.897479 0.572108 0.213496 0.028 Uiso 1 1 calc R U . . .
C106 C 0.95113(7) 0.54258(17) 0.25026(6) 0.0246(5) Uani 1 1 d . . . . .
H106 H 0.965229 0.573419 0.240429 0.030 Uiso 1 1 calc R U . . .
C107 C 0.97050(7) 0.49780(17) 0.28048(6) 0.0229(5) Uani 1 1 d . . . . .
H107 H 0.998017 0.498123 0.291410 0.027 Uiso 1 1 calc R U . . .
C108 C 0.95022(6) 0.45243(16) 0.29504(5) 0.0185(5) Uani 1 1 d . . . . .
H108 H 0.963961 0.421602 0.315734 0.022 Uiso 1 1 calc R U . . .
C109 C 0.91143(6) 0.33319(15) 0.33219(5) 0.0144(4) Uani 1 1 d . . . . .
C110 C 0.93157(6) 0.26209(16) 0.32725(5) 0.0200(5) Uani 1 1 d . . . . .
H110 H 0.930040 0.251445 0.305431 0.024 Uiso 1 1 calc R U . . .
C111 C 0.95372(6) 0.20696(17) 0.35381(6) 0.0239(5) Uani 1 1 d . . . . .
H111 H 0.966977 0.158072 0.350117 0.029 Uiso 1 1 calc R U . . .
C112 C 0.95660(6) 0.22312(17) 0.38598(6) 0.0234(5) Uani 1 1 d . . . . .
H112 H 0.971934 0.185467 0.404281 0.028 Uiso 1 1 calc R U . . .
C113 C 0.93720(6) 0.29371(17) 0.39124(5) 0.0222(5) Uani 1 1 d . . . . .
H113 H 0.939201 0.304735 0.413203 0.027 Uiso 1 1 calc R U . . .
C114 C 0.91466(6) 0.34895(16) 0.36450(5) 0.0173(5) Uani 1 1 d . . . . .
H114 H 0.901412 0.397681 0.368299 0.021 Uiso 1 1 calc R U . . .
C115 C 0.90906(6) 0.57384(15) 0.39380(5) 0.0146(4) Uani 1 1 d . . . . .
C116 C 0.94919(6) 0.57678(17) 0.41139(5) 0.0212(5) Uani 1 1 d . . . . .
H116 H 0.963716 0.609481 0.402457 0.025 Uiso 1 1 calc R U . . .
C117 C 0.96832(7) 0.53220(19) 0.44204(6) 0.0262(6) Uani 1 1 d . . . . .
H117 H 0.995800 0.533739 0.453649 0.031 Uiso 1 1 calc R U . . .
C118 C 0.94740(7) 0.48564(18) 0.45563(6) 0.0258(6) Uani 1 1 d . . . . .
H118 H 0.960515 0.455961 0.476663 0.031 Uiso 1 1 calc R U . . .
C119 C 0.90750(7) 0.48237(17) 0.43861(5) 0.0225(5) Uani 1 1 d . . . . .
H119 H 0.893119 0.450687 0.447958 0.027 Uiso 1 1 calc R U . . .
C120 C 0.88843(6) 0.52551(16) 0.40780(5) 0.0190(5) Uani 1 1 d . . . . .
H120 H 0.860991 0.522242 0.396014 0.023 Uiso 1 1 calc R U . . .
C121 C 0.91726(6) 0.68790(15) 0.34438(5) 0.0155(4) Uani 1 1 d . . . . .
C122 C 0.92574(6) 0.66601(16) 0.31764(5) 0.0174(5) Uani 1 1 d . . . . .
H122 H 0.913949 0.615525 0.304145 0.021 Uiso 1 1 calc R U . . .
C123 C 0.95138(6) 0.71747(17) 0.31046(5) 0.0206(5) Uani 1 1 d . . . . .
H123 H 0.957047 0.701860 0.292192 0.025 Uiso 1 1 calc R U . . .
C124 C 0.96850(7) 0.79099(18) 0.32988(6) 0.0260(6) Uani 1 1 d . . . . .
H124 H 0.985920 0.826205 0.325000 0.031 Uiso 1 1 calc R U . . .
C125 C 0.96023(7) 0.81328(19) 0.35646(6) 0.0309(6) Uani 1 1 d . . . . .
H125 H 0.972049 0.863938 0.369829 0.037 Uiso 1 1 calc R U . . .
C126 C 0.93485(7) 0.76234(17) 0.36379(6) 0.0258(6) Uani 1 1 d . . . . .
H126 H 0.929412 0.778280 0.382146 0.031 Uiso 1 1 calc R U . . .
C127 C 0.85348(6) 0.70992(15) 0.35868(5) 0.0165(5) Uani 1 1 d . . . . .
C128 C 0.85935(6) 0.73853(16) 0.39074(5) 0.0192(5) Uani 1 1 d . . . . .
H128 H 0.877567 0.708960 0.410323 0.023 Uiso 1 1 calc R U . . .
C129 C 0.83859(7) 0.81016(17) 0.39402(6) 0.0233(5) Uani 1 1 d . . . . .
H129 H 0.842405 0.828601 0.415900 0.028 Uiso 1 1 calc R U . . .
C130 C 0.81241(6) 0.85506(17) 0.36584(6) 0.0233(5) Uani 1 1 d . . . . .
H130 H 0.798407 0.904219 0.368297 0.028 Uiso 1 1 calc R U . . .
C131 C 0.80681(6) 0.82736(17) 0.33381(6) 0.0224(5) Uani 1 1 d . . . . .
H131 H 0.789259 0.858469 0.314341 0.027 Uiso 1 1 calc R U . . .
C132 C 0.82674(6) 0.75460(17) 0.33025(5) 0.0209(5) Uani 1 1 d . . . . .
H132 H 0.822174 0.735018 0.308305 0.025 Uiso 1 1 calc R U . . .

loop_
_atom_site_aniso_label
_atom_site_aniso_U_11
_atom_site_aniso_U_22
_atom_site_aniso_U_33
_atom_site_aniso_U_23
_atom_site_aniso_U_13
_atom_site_aniso_U_12
Cu1 0.01168(13) 0.01429(15) 0.01446(12) -0.00166(10) 0.00656(10) 0.00041(10)
S1 0.0132(3) 0.0199(3) 0.0153(2) 0.0037(2) 0.0076(2) -0.0004(2)
S2 0.0165(3) 0.0186(3) 0.0192(3) 0.0056(2) 0.0116(2) 0.0031(2)
P1 0.0111(3) 0.0135(3) 0.0139(2) -0.0020(2) 0.0058(2) -0.0002(2)
P2 0.0126(3) 0.0134(3) 0.0142(3) -0.0011(2) 0.0063(2) 0.0009(2)
N1 0.0179(11) 0.0406(15) 0.0381(11) 0.0224(11) 0.0192(9) 0.0116(10)
C1 0.0157(11) 0.0158(12) 0.0220(11) 0.0040(9) 0.0102(9) 0.0013(9)
C2 0.0140(13) 0.045(2) 0.0525(17) 0.0288(15) 0.0168(12) 0.0141(12)
C3 0.0097(12) 0.0368(18) 0.0447(16) 0.0168(13) -0.0012(11) -0.0030(11)
C4 0.0215(15) 0.042(2) 0.062(2) 0.0255(17) 0.0071(14) -0.0015(13)
C5 0.0367(18) 0.034(2) 0.065(2) 0.0188(17) -0.0157(15) -0.0143(15)
C6 0.078(3) 0.037(2) 0.0415(18) 0.0005(16) -0.0255(16) -0.0156(19)
C7 0.101(3) 0.044(2) 0.0249(15) 0.0057(15) -0.0170(16) -0.028(2)
C8 0.0525(19) 0.0319(19) 0.0344(15) 0.0145(13) -0.0118(13) -0.0145(15)
C9 0.0137(11) 0.0150(12) 0.0172(10) 0.0007(8) 0.0102(9) 0.0007(8)
C10 0.0273(13) 0.0166(13) 0.0210(11) -0.0035(9) 0.0063(10) 0.0001(10)
C11 0.0339(15) 0.0274(16) 0.0175(11) 0.0005(10) 0.0057(10) 0.0068(12)
C12 0.0210(12) 0.0259(15) 0.0229(11) 0.0086(10) 0.0115(10) 0.0079(10)
C13 0.0328(14) 0.0168(14) 0.0319(13) 0.0013(11) 0.0107(11) 0.0053(11)
C14 0.0311(14) 0.0184(14) 0.0220(11) -0.0014(10) 0.0071(10) 0.0030(11)
C15 0.0147(11) 0.0128(12) 0.0165(10) -0.0011(8) 0.0063(9) -0.0005(9)
C16 0.0188(12) 0.0207(14) 0.0247(11) -0.0060(10) 0.0114(10) -0.0022(10)
C17 0.0139(12) 0.0275(16) 0.0344(13) -0.0059(11) 0.0077(10) -0.0034(10)
C18 0.0237(13) 0.0190(14) 0.0215(11) -0.0043(10) 0.0030(10) -0.0025(10)
C19 0.0216(13) 0.0224(14) 0.0207(11) -0.0081(10) 0.0084(10) -0.0041(10)
C20 0.0187(12) 0.0221(14) 0.0211(11) -0.0063(10) 0.0112(9) -0.0037(10)
C21 0.0164(11) 0.0160(12) 0.0147(10) -0.0031(8) 0.0087(9) -0.0014(9)
C22 0.0153(11) 0.0267(15) 0.0175(10) -0.0020(9) 0.0082(9) -0.0004(10)
C23 0.0159(12) 0.0363(17) 0.0215(11) -0.0038(11) 0.0108(10) -0.0043(10)
C24 0.0294(14) 0.0292(16) 0.0274(12) -0.0057(11) 0.0209(11) -0.0095(11)
C25 0.0318(14) 0.0208(14) 0.0213(11) 0.0019(10) 0.0142(10) -0.0016(11)
C26 0.0192(12) 0.0188(13) 0.0200(11) 0.0005(9) 0.0088(9) 0.0013(9)
C27 0.0129(11) 0.0139(12) 0.0193(10) 0.0022(9) 0.0069(9) 0.0017(9)
C28 0.0219(12) 0.0199(14) 0.0212(11) -0.0026(9) 0.0098(10) -0.0061(10)
C29 0.0332(14) 0.0297(16) 0.0242(12) -0.0013(11) 0.0173(11) -0.0050(12)
C30 0.0243(13) 0.0236(15) 0.0332(13) 0.0075(11) 0.0158(11) -0.0038(11)
C31 0.0212(13) 0.0195(14) 0.0279(12) -0.0010(10) 0.0060(10) -0.0040(10)
C32 0.0192(12) 0.0187(13) 0.0220(11) -0.0034(9) 0.0102(9) -0.0006(9)
C33 0.0152(11) 0.0143(12) 0.0181(10) -0.0033(9) 0.0095(9) -0.0012(9)
C34 0.0241(13) 0.0295(16) 0.0210(11) -0.0063(10) 0.0073(10) 0.0098(11)
C35 0.0235(14) 0.0415(19) 0.0285(13) -0.0059(12) 0.0055(11) 0.0147(12)
C36 0.0249(14) 0.0310(17) 0.0366(14) -0.0086(12) 0.0181(11) 0.0047(11)
C37 0.0263(13) 0.0247(15) 0.0248(12) -0.0082(10) 0.0158(10) -0.0021(11)
C38 0.0172(12) 0.0215(14) 0.0188(11) -0.0020(9) 0.0073(9) -0.0011(9)
C39 0.0191(11) 0.0121(12) 0.0151(10) -0.0028(8) 0.0076(9) 0.0015(9)
C40 0.0202(12) 0.0247(14) 0.0167(10) 0.0009(9) 0.0071(9) -0.0014(10)
C41 0.0328(14) 0.0210(14) 0.0234(12) 0.0035(10) 0.0134(11) -0.0001(11)
C42 0.0338(14) 0.0193(14) 0.0166(11) 0.0024(9) 0.0062(10) 0.0065(11)
C43 0.0198(12) 0.0178(13) 0.0174(10) -0.0059(9) 0.0010(9) 0.0060(10)
C44 0.0183(12) 0.0136(12) 0.0203(11) -0.0050(9) 0.0071(9) 0.0010(9)
Cu2 0.01151(13) 0.01278(15) 0.01645(12) 0.00234(10) 0.00744(10) 0.00038(10)
S3 0.0153(3) 0.0191(3) 0.0147(2) -0.0033(2) 0.0088(2) -0.0005(2)
S4 0.0131(3) 0.0160(3) 0.0158(2) -0.0037(2) 0.0078(2) -0.0007(2)
P3 0.0132(3) 0.0124(3) 0.0162(3) 0.0018(2) 0.0084(2) 0.0000(2)
P4 0.0131(3) 0.0115(3) 0.0157(3) 0.0015(2) 0.0076(2) 0.0011(2)
N2 0.0147(9) 0.0202(11) 0.0201(9) -0.0044(8) 0.0100(8) -0.0008(8)
C45 0.0137(11) 0.0108(11) 0.0134(9) 0.0000(8) 0.0065(8) 0.0004(8)
C46 0.0183(12) 0.0230(14) 0.0284(12) -0.0068(10) 0.0111(10) -0.0057(10)
C47 0.0151(12) 0.0323(16) 0.0242(12) -0.0084(11) 0.0084(10) 0.0015(10)
C48 0.0361(16) 0.045(2) 0.0299(14) -0.0153(13) 0.0086(12) -0.0093(14)
C49 0.0388(18) 0.065(3) 0.0314(15) -0.0223(16) -0.0018(13) -0.0059(17)
C50 0.0451(19) 0.057(2) 0.0241(14) -0.0046(14) -0.0006(13) 0.0193(17)
C51 0.051(2) 0.043(2) 0.0396(17) 0.0074(15) -0.0005(14) 0.0096(16)
C52 0.0322(16) 0.0327(18) 0.0340(14) 0.0024(13) -0.0013(12) -0.0015(13)
C53 0.0182(11) 0.0164(13) 0.0216(11) -0.0015(9) 0.0147(9) -0.0036(9)
C54 0.0208(12) 0.0188(14) 0.0231(11) 0.0001(10) 0.0108(10) -0.0008(10)
C55 0.0249(13) 0.0308(16) 0.0232(12) -0.0040(11) 0.0119(10) -0.0046(11)
C56 0.0362(15) 0.0272(16) 0.0280(13) -0.0102(11) 0.0219(12) -0.0122(12)
C57 0.0496(17) 0.0163(14) 0.0354(14) -0.0056(11) 0.0265(13) -0.0041(12)
C58 0.0318(14) 0.0181(14) 0.0247(12) 0.0013(10) 0.0150(11) -0.0007(11)
C59 0.0149(11) 0.0143(12) 0.0156(10) 0.0019(8) 0.0080(9) -0.0004(9)
C60 0.0151(11) 0.0218(13) 0.0145(10) 0.0000(9) 0.0069(9) -0.0034(9)
C61 0.0126(11) 0.0353(16) 0.0177(11) 0.0024(10) 0.0067(9) -0.0004(10)
C62 0.0249(13) 0.0283(15) 0.0216(11) 0.0052(10) 0.0145(10) 0.0093(11)
C63 0.0270(13) 0.0231(15) 0.0240(12) -0.0056(10) 0.0125(10) 0.0018(11)
C64 0.0165(12) 0.0193(13) 0.0222(11) -0.0013(9) 0.0067(9) -0.0023(9)
C65 0.0180(11) 0.0127(12) 0.0182(10) 0.0024(9) 0.0082(9) 0.0014(9)
C66 0.0198(12) 0.0206(14) 0.0295(12) 0.0116(10) 0.0114(10) 0.0012(10)
C67 0.0176(13) 0.0331(17) 0.0343(14) 0.0134(12) 0.0077(11) -0.0012(11)
C68 0.0296(14) 0.0206(14) 0.0238(12) 0.0072(10) 0.0061(11) -0.0008(11)
C69 0.0313(14) 0.0289(16) 0.0240(12) 0.0083(11) 0.0152(11) -0.0003(11)
C70 0.0215(12) 0.0254(15) 0.0255(12) 0.0056(10) 0.0142(10) 0.0009(10)
C71 0.0172(11) 0.0147(12) 0.0134(10) 0.0015(8) 0.0057(9) 0.0040(9)
C72 0.0319(14) 0.0159(13) 0.0277(12) 0.0009(10) 0.0182(11) -0.0003(10)
C73 0.0502(17) 0.0148(14) 0.0326(13) -0.0014(11) 0.0254(13) 0.0033(12)
C74 0.0320(14) 0.0283(16) 0.0210(11) 0.0009(10) 0.0140(11) 0.0130(11)
C75 0.0199(13) 0.0292(16) 0.0260(12) 0.0004(11) 0.0119(10) 0.0062(11)
C76 0.0177(12) 0.0178(13) 0.0228(11) -0.0014(9) 0.0094(9) 0.0031(9)
C77 0.0173(11) 0.0107(11) 0.0202(10) 0.0026(8) 0.0112(9) 0.0034(9)
C78 0.0157(11) 0.0198(13) 0.0221(11) 0.0063(9) 0.0095(9) 0.0046(9)
C79 0.0267(13) 0.0211(14) 0.0234(11) 0.0104(10) 0.0149(10) 0.0069(10)
C80 0.0272(13) 0.0207(14) 0.0326(13) 0.0077(11) 0.0185(11) -0.0014(11)
C81 0.0200(12) 0.0207(14) 0.0308(12) 0.0057(10) 0.0106(10) -0.0038(10)
C82 0.0199(12) 0.0147(13) 0.0200(11) 0.0037(9) 0.0082(9) -0.0018(9)
C83 0.0184(11) 0.0157(12) 0.0141(10) 0.0016(8) 0.0096(9) 0.0001(9)
C84 0.0168(12) 0.0230(14) 0.0177(10) 0.0014(9) 0.0091(9) 0.0024(9)
C85 0.0162(12) 0.0331(16) 0.0196(11) 0.0027(10) 0.0073(9) -0.0028(10)
C86 0.0317(14) 0.0280(15) 0.0186(11) -0.0035(10) 0.0117(10) -0.0092(11)
C87 0.0337(15) 0.0233(15) 0.0248(12) -0.0052(10) 0.0164(11) -0.0008(11)
C88 0.0222(12) 0.0223(14) 0.0226(11) -0.0014(10) 0.0116(10) 0.0017(10)
Cu3 0.01135(13) 0.01255(14) 0.01468(12) -0.00188(10) 0.00673(10) -0.00046(10)
S5 0.0122(3) 0.0175(3) 0.0134(2) 0.0043(2) 0.0069(2) 0.0019(2)
S6 0.0154(3) 0.0175(3) 0.0160(2) 0.0053(2) 0.0078(2) 0.0008(2)
P5 0.0118(3) 0.0130(3) 0.0136(2) -0.0015(2) 0.0063(2) 0.0004(2)
P6 0.0126(3) 0.0120(3) 0.0159(3) -0.0030(2) 0.0072(2) -0.0012(2)
N3 0.0126(9) 0.0212(11) 0.0167(9) 0.0043(8) 0.0082(7) 0.0010(8)
C89 0.0140(11) 0.0122(12) 0.0131(9) -0.0001(8) 0.0060(8) 0.0007(8)
C90 0.0125(11) 0.0244(14) 0.0205(11) 0.0033(10) 0.0052(9) 0.0057(9)
C91 0.0161(12) 0.0245(14) 0.0167(10) 0.0054(9) 0.0054(9) -0.0004(10)
C92 0.0233(14) 0.0355(18) 0.0253(12) -0.0070(12) -0.0020(10) 0.0060(12)
C93 0.0347(16) 0.042(2) 0.0360(15) -0.0130(14) 0.0038(13) 0.0046(14)
C94 0.0339(16) 0.055(2) 0.0209(13) -0.0082(13) 0.0065(12) -0.0106(14)
C95 0.0184(13) 0.067(2) 0.0193(12) -0.0006(13) 0.0025(10) -0.0064(13)
C96 0.0172(12) 0.0471(19) 0.0222(12) 0.0025(12) 0.0094(10) 0.0013(12)
C97 0.0159(11) 0.0118(12) 0.0136(9) -0.0007(8) 0.0060(8) -0.0005(8)
C98 0.0147(11) 0.0197(13) 0.0195(11) -0.0030(9) 0.0091(9) 0.0004(9)
C99 0.0263(13) 0.0199(14) 0.0203(11) -0.0059(9) 0.0120(10) 0.0027(10)
C100 0.0245(13) 0.0202(14) 0.0207(11) -0.0076(10) 0.0059(10) -0.0007(10)
C101 0.0153(12) 0.0238(14) 0.0272(12) -0.0061(10) 0.0073(10) -0.0024(10)
C102 0.0175(12) 0.0189(13) 0.0204(11) -0.0033(9) 0.0094(9) 0.0004(9)
C103 0.0170(11) 0.0130(12) 0.0183(10) -0.0035(9) 0.0112(9) -0.0003(9)
C104 0.0188(12) 0.0196(13) 0.0184(11) 0.0000(9) 0.0088(9) 0.0017(9)
C105 0.0334(14) 0.0190(14) 0.0218(11) 0.0035(10) 0.0156(11) 0.0010(11)
C106 0.0315(14) 0.0202(14) 0.0320(13) -0.0029(11) 0.0230(11) -0.0053(11)
C107 0.0187(12) 0.0236(15) 0.0314(12) -0.0057(10) 0.0157(10) -0.0017(10)
C108 0.0155(11) 0.0194(13) 0.0221(11) -0.0023(9) 0.0097(9) -0.0007(9)
C109 0.0134(11) 0.0136(12) 0.0171(10) -0.0004(8) 0.0074(9) 0.0005(8)
C110 0.0219(12) 0.0188(13) 0.0224(11) -0.0010(9) 0.0125(10) 0.0028(10)
C111 0.0232(13) 0.0181(14) 0.0310(13) 0.0033(10) 0.0125(10) 0.0070(10)
C112 0.0205(12) 0.0217(14) 0.0247(12) 0.0064(10) 0.0069(10) 0.0006(10)
C113 0.0217(12) 0.0283(15) 0.0161(10) 0.0022(10) 0.0080(9) 0.0010(10)
C114 0.0163(11) 0.0169(13) 0.0212(11) -0.0019(9) 0.0105(9) 0.0002(9)
C115 0.0169(11) 0.0128(12) 0.0156(10) -0.0038(8) 0.0084(9) 0.0006(9)
C116 0.0176(12) 0.0285(15) 0.0191(11) -0.0012(10) 0.0096(9) 0.0011(10)
C117 0.0189(12) 0.0353(17) 0.0208(11) -0.0006(11) 0.0054(10) 0.0022(11)
C118 0.0281(14) 0.0277(16) 0.0184(11) 0.0011(10) 0.0072(10) 0.0046(11)
C119 0.0272(13) 0.0217(14) 0.0220(11) 0.0017(10) 0.0139(10) 0.0008(10)
C120 0.0179(12) 0.0189(13) 0.0207(11) -0.0028(9) 0.0088(9) -0.0013(9)
C121 0.0138(11) 0.0149(12) 0.0165(10) 0.0015(8) 0.0054(9) 0.0016(9)
C122 0.0161(11) 0.0154(13) 0.0196(11) 0.0011(9) 0.0068(9) 0.0003(9)
C123 0.0201(12) 0.0209(14) 0.0237(11) 0.0028(10) 0.0123(10) 0.0010(10)
C124 0.0242(13) 0.0250(15) 0.0289(12) 0.0067(11) 0.0116(10) -0.0078(11)
C125 0.0348(15) 0.0259(16) 0.0344(14) -0.0104(12) 0.0174(12) -0.0187(12)
C126 0.0305(14) 0.0233(15) 0.0277(12) -0.0083(11) 0.0164(11) -0.0093(11)
C127 0.0155(11) 0.0141(12) 0.0238(11) -0.0036(9) 0.0121(9) -0.0018(9)
C128 0.0194(12) 0.0185(13) 0.0217(11) -0.0038(9) 0.0107(9) -0.0019(9)
C129 0.0248(13) 0.0221(14) 0.0278(12) -0.0080(10) 0.0159(11) -0.0016(10)
C130 0.0209(12) 0.0174(13) 0.0368(13) -0.0070(11) 0.0176(11) -0.0011(10)
C131 0.0200(12) 0.0197(14) 0.0277(12) 0.0008(10) 0.0107(10) 0.0029(10)
C132 0.0197(12) 0.0242(14) 0.0207(11) -0.0033(10) 0.0104(10) -0.0006(10)

loop_
_atom_type_symbol
_atom_type_description
_atom_type_scat_dispersion_real
_atom_type_scat_dispersion_imag
_atom_type_scat_source
C C 0.0033 0.0016 'International Tables Vol C Tables 4.2.6.8 and 6.1.1.4'
H H 0.0000 0.0000 'International Tables Vol C Tables 4.2.6.8 and 6.1.1.4'
Cu Cu 0.3201 1.2651 'International Tables Vol C Tables 4.2.6.8 and 6.1.1.4'
N N 0.0061 0.0033 'International Tables Vol C Tables 4.2.6.8 and 6.1.1.4'
P P 0.1023 0.0942 'International Tables Vol C Tables 4.2.6.8 and 6.1.1.4'
S S 0.1246 0.1234 'International Tables Vol C Tables 4.2.6.8 and 6.1.1.4'

loop_
_geom_angle_atom_site_label_1
_geom_angle_atom_site_label_2
_geom_angle_atom_site_label_3
_geom_angle
_geom_angle_site_symmetry_1
_geom_angle_site_symmetry_3
_geom_angle_publ_flag
S1 Cu1 S2 75.778(19) . . ?
P1 Cu1 S1 110.98(2) . . ?
P1 Cu1 S2 115.03(2) . . ?
P1 Cu1 P2 125.64(2) . . ?
P2 Cu1 S1 114.91(2) . . ?
P2 Cu1 S2 103.27(2) . . ?
C1 S1 Cu1 83.06(7) . . ?
C1 S2 Cu1 81.84(7) . . ?
C9 P1 Cu1 117.11(7) . . ?
C9 P1 C21 103.74(10) . . ?
C15 P1 Cu1 115.89(7) . . ?
C15 P1 C9 104.05(10) . . ?
C15 P1 C21 103.07(9) . . ?
C21 P1 Cu1 111.37(8) . . ?
C27 P2 Cu1 118.18(7) . . ?
C27 P2 C33 102.69(10) . . ?
C27 P2 C39 105.49(10) . . ?
C33 P2 Cu1 116.54(7) . . ?
C33 P2 C39 101.89(9) . . ?
C39 P2 Cu1 110.30(8) . . ?
C1 N1 H1 118.1 . . ?
C1 N1 C2 123.85(19) . . ?
C2 N1 H1 118.1 . . ?
S1 C1 S2 118.67(12) . . ?
N1 C1 S1 122.09(17) . . ?
N1 C1 S2 119.25(16) . . ?
N1 C2 H2A 109.0 . . ?
N1 C2 H2B 109.0 . . ?
N1 C2 C3 112.9(2) . . ?
H2A C2 H2B 107.8 . . ?
C3 C2 H2A 109.0 . . ?
C3 C2 H2B 109.0 . . ?
C4 C3 C2 121.9(3) . . ?
C4 C3 C8 118.7(3) . . ?
C8 C3 C2 119.3(3) . . ?
C3 C4 H4 119.4 . . ?
C3 C4 C5 121.1(3) . . ?
C5 C4 H4 119.4 . . ?
C4 C5 H5 120.0 . . ?
C4 C5 C6 119.9(3) . . ?
C6 C5 H5 120.0 . . ?
C5 C6 H6 120.5 . . ?
C7 C6 C5 118.9(3) . . ?
C7 C6 H6 120.5 . . ?
C6 C7 H7 119.7 . . ?
C8 C7 C6 120.6(3) . . ?
C8 C7 H7 119.7 . . ?
C3 C8 H8 119.7 . . ?
C7 C8 C3 120.7(3) . . ?
C7 C8 H8 119.7 . . ?
C10 C9 P1 118.03(18) . . ?
C14 C9 P1 123.53(16) . . ?
C14 C9 C10 118.4(2) . . ?
C9 C10 H10 119.6 . . ?
C11 C10 C9 120.9(2) . . ?
C11 C10 H10 119.6 . . ?
C10 C11 H11 119.7 . . ?
C12 C11 C10 120.6(2) . . ?
C12 C11 H11 119.7 . . ?
C11 C12 H12 120.2 . . ?
C11 C12 C13 119.5(2) . . ?
C13 C12 H12 120.2 . . ?
C12 C13 H13 120.1 . . ?
C12 C13 C14 119.8(2) . . ?
C14 C13 H13 120.1 . . ?
C9 C14 C13 120.8(2) . . ?
C9 C14 H14 119.6 . . ?
C13 C14 H14 119.6 . . ?
C16 C15 P1 118.36(16) . . ?
C16 C15 C20 119.1(2) . . ?
C20 C15 P1 122.55(16) . . ?
C15 C16 H16 120.1 . . ?
C15 C16 C17 119.8(2) . . ?
C17 C16 H16 120.1 . . ?
C16 C17 H17 119.7 . . ?
C18 C17 C16 120.5(2) . . ?
C18 C17 H17 119.7 . . ?
C17 C18 H18 120.1 . . ?
C19 C18 C17 119.8(2) . . ?
C19 C18 H18 120.1 . . ?
C18 C19 H19 119.9 . . ?
C20 C19 C18 120.2(2) . . ?
C20 C19 H19 119.9 . . ?
C15 C20 H20 119.7 . . ?
C19 C20 C15 120.6(2) . . ?
C19 C20 H20 119.7 . . ?
C22 C21 P1 123.17(16) . . ?
C22 C21 C26 119.1(2) . . ?
C26 C21 P1 117.31(16) . . ?
C21 C22 H22 120.0 . . ?
C21 C22 C23 120.1(2) . . ?
C23 C22 H22 120.0 . . ?
C22 C23 H23 119.6 . . ?
C24 C23 C22 120.7(2) . . ?
C24 C23 H23 119.6 . . ?
C23 C24 H24 120.3 . . ?
C23 C24 C25 119.4(2) . . ?
C25 C24 H24 120.3 . . ?
C24 C25 H25 120.0 . . ?
C26 C25 C24 120.1(2) . . ?
C26 C25 H25 120.0 . . ?
C21 C26 H26 119.7 . . ?
C25 C26 C21 120.6(2) . . ?
C25 C26 H26 119.7 . . ?
C28 C27 P2 117.93(17) . . ?
C32 C27 P2 123.71(16) . . ?
C32 C27 C28 118.3(2) . . ?
C27 C28 H28 119.8 . . ?
C29 C28 C27 120.4(2) . . ?
C29 C28 H28 119.8 . . ?
C28 C29 H29 119.8 . . ?
C30 C29 C28 120.4(2) . . ?
C30 C29 H29 119.8 . . ?
C29 C30 H30 119.9 . . ?
C29 C30 C31 120.3(2) . . ?
C31 C30 H30 119.9 . . ?
C30 C31 H31 120.3 . . ?
C30 C31 C32 119.3(2) . . ?
C32 C31 H31 120.3 . . ?
C27 C32 H32 119.4 . . ?
C31 C32 C27 121.3(2) . . ?
C31 C32 H32 119.4 . . ?
C34 C33 P2 117.48(16) . . ?
C34 C33 C38 118.8(2) . . ?
C38 C33 P2 123.74(17) . . ?
C33 C34 H34 119.7 . . ?
C35 C34 C33 120.6(2) . . ?
C35 C34 H34 119.7 . . ?
C34 C35 H35 119.8 . . ?
C34 C35 C36 120.4(2) . . ?
C36 C35 H35 119.8 . . ?
C35 C36 H36 120.1 . . ?
C37 C36 C35 119.7(2) . . ?
C37 C36 H36 120.1 . . ?
C36 C37 H37 120.0 . . ?
C36 C37 C38 120.0(2) . . ?
C38 C37 H37 120.0 . . ?
C33 C38 H38 119.8 . . ?
C37 C38 C33 120.4(2) . . ?
C37 C38 H38 119.8 . . ?
C40 C39 P2 116.58(16) . . ?
C44 C39 P2 124.53(17) . . ?
C44 C39 C40 118.6(2) . . ?
C39 C40 H40 119.6 . . ?
C41 C40 C39 120.8(2) . . ?
C41 C40 H40 119.6 . . ?
C40 C41 H41 119.9 . . ?
C40 C41 C42 120.2(2) . . ?
C42 C41 H41 119.9 . . ?
C41 C42 H42 120.3 . . ?
C43 C42 C41 119.4(2) . . ?
C43 C42 H42 120.3 . . ?
C42 C43 H43 119.8 . . ?
C42 C43 C44 120.4(2) . . ?
C44 C43 H43 119.8 . . ?
C39 C44 C43 120.5(2) . . ?
C39 C44 H44 119.7 . . ?
C43 C44 H44 119.7 . . ?
S3 Cu2 S4 75.676(19) . . ?
P3 Cu2 S3 114.58(2) . . ?
P3 Cu2 S4 112.87(2) . . ?
P3 Cu2 P4 123.76(2) . . ?
P4 Cu2 S3 111.83(2) . . ?
P4 Cu2 S4 107.83(2) . . ?
C45 S3 Cu2 82.35(7) . . ?
C45 S4 Cu2 81.67(7) . . ?
C53 P3 Cu2 114.88(7) . . ?
C59 P3 Cu2 113.42(8) . . ?
C59 P3 C53 104.51(10) . . ?
C65 P3 Cu2 115.77(7) . . ?
C65 P3 C53 104.39(11) . . ?
C65 P3 C59 102.43(9) . . ?
C71 P4 Cu2 115.71(7) . . ?
C71 P4 C77 103.38(10) . . ?
C71 P4 C83 105.40(10) . . ?
C77 P4 Cu2 116.97(7) . . ?
C77 P4 C83 101.90(9) . . ?
C83 P4 Cu2 111.92(8) . . ?
C45 N2 H2 117.6 . . ?
C45 N2 C46 124.83(18) . . ?
C46 N2 H2 117.6 . . ?
S3 C45 S4 118.52(12) . . ?
N2 C45 S3 122.35(16) . . ?
N2 C45 S4 119.10(15) . . ?
N2 C46 H46A 108.7 . . ?
N2 C46 H46B 108.7 . . ?
N2 C46 C47 114.0(2) . . ?
H46A C46 H46B 107.6 . . ?
C47 C46 H46A 108.7 . . ?
C47 C46 H46B 108.7 . . ?
C48 C47 C46 117.8(2) . . ?
C52 C47 C46 122.9(2) . . ?
C52 C47 C48 119.3(2) . . ?
C47 C48 H48 120.3 . . ?
C49 C48 C47 119.4(3) . . ?
C49 C48 H48 120.3 . . ?
C48 C49 H49 119.6 . . ?
C50 C49 C48 120.7(3) . . ?
C50 C49 H49 119.6 . . ?
C49 C50 H50 120.1 . . ?
C49 C50 C51 119.9(3) . . ?
C51 C50 H50 120.1 . . ?
C50 C51 H51 120.3 . . ?
C50 C51 C52 119.4(3) . . ?
C52 C51 H51 120.3 . . ?
C47 C52 C51 121.3(3) . . ?
C47 C52 H52 119.4 . . ?
C51 C52 H52 119.4 . . ?
C54 C53 P3 118.84(18) . . ?
C58 C53 P3 122.34(18) . . ?
C58 C53 C54 118.6(2) . . ?
C53 C54 H54 119.7 . . ?
C55 C54 C53 120.7(2) . . ?
C55 C54 H54 119.7 . . ?
C54 C55 H55 119.9 . . ?
C56 C55 C54 120.2(2) . . ?
C56 C55 H55 119.9 . . ?
C55 C56 H56 120.1 . . ?
C57 C56 C55 119.8(2) . . ?
C57 C56 H56 120.1 . . ?
C56 C57 H57 120.0 . . ?
C56 C57 C58 120.1(3) . . ?
C58 C57 H57 120.0 . . ?
C53 C58 C57 120.7(2) . . ?
C53 C58 H58 119.7 . . ?
C57 C58 H58 119.7 . . ?
C60 C59 P3 124.97(17) . . ?
C60 C59 C64 118.3(2) . . ?
C64 C59 P3 116.59(16) . . ?
C59 C60 H60 119.9 . . ?
C61 C60 C59 120.2(2) . . ?
C61 C60 H60 119.9 . . ?
C60 C61 H61 119.6 . . ?
C62 C61 C60 120.7(2) . . ?
C62 C61 H61 119.6 . . ?
C61 C62 H62 120.2 . . ?
C61 C62 C63 119.6(2) . . ?
C63 C62 H62 120.2 . . ?
C62 C63 H63 120.0 . . ?
C64 C63 C62 119.9(2) . . ?
C64 C63 H63 120.0 . . ?
C59 C64 H64 119.4 . . ?
C63 C64 C59 121.2(2) . . ?
C63 C64 H64 119.4 . . ?
C66 C65 P3 118.52(16) . . ?
C66 C65 C70 118.9(2) . . ?
C70 C65 P3 122.57(17) . . ?
C65 C66 H66 119.9 . . ?
C65 C66 C67 120.3(2) . . ?
C67 C66 H66 119.9 . . ?
C66 C67 H67 120.0 . . ?
C68 C67 C66 120.0(2) . . ?
C68 C67 H67 120.0 . . ?
C67 C68 H68 119.9 . . ?
C69 C68 C67 120.1(2) . . ?
C69 C68 H68 119.9 . . ?
C68 C69 H69 120.0 . . ?
C68 C69 C70 120.0(2) . . ?
C70 C69 H69 120.0 . . ?
C65 C70 H70 119.7 . . ?
C69 C70 C65 120.6(2) . . ?
C69 C70 H70 119.7 . . ?
C72 C71 P4 122.19(17) . . ?
C72 C71 C76 118.7(2) . . ?
C76 C71 P4 118.90(18) . . ?
C71 C72 H72 119.6 . . ?
C71 C72 C73 120.9(2) . . ?
C73 C72 H72 119.6 . . ?
C72 C73 H73 120.1 . . ?
C74 C73 C72 119.8(2) . . ?
C74 C73 H73 120.1 . . ?
C73 C74 H74 119.9 . . ?
C73 C74 C75 120.1(2) . . ?
C75 C74 H74 119.9 . . ?
C74 C75 H75 120.0 . . ?
C74 C75 C76 120.0(2) . . ?
C76 C75 H75 120.0 . . ?
C71 C76 H76 119.8 . . ?
C75 C76 C71 120.5(2) . . ?
C75 C76 H76 119.8 . . ?
C78 C77 P4 122.37(16) . . ?
C82 C77 P4 118.35(16) . . ?
C82 C77 C78 119.3(2) . . ?
C77 C78 H78 120.0 . . ?
C79 C78 C77 120.0(2) . . ?
C79 C78 H78 120.0 . . ?
C78 C79 H79 120.0 . . ?
C80 C79 C78 119.9(2) . . ?
C80 C79 H79 120.0 . . ?
C79 C80 H80 119.8 . . ?
C81 C80 C79 120.3(2) . . ?
C81 C80 H80 119.8 . . ?
C80 C81 H81 120.0 . . ?
C80 C81 C82 120.0(2) . . ?
C82 C81 H81 120.0 . . ?
C77 C82 C81 120.5(2) . . ?
C77 C82 H82 119.7 . . ?
C81 C82 H82 119.7 . . ?
C84 C83 P4 125.08(17) . . ?
C84 C83 C88 118.8(2) . . ?
C88 C83 P4 116.05(16) . . ?
C83 C84 H84 120.0 . . ?
C83 C84 C85 119.9(2) . . ?
C85 C84 H84 120.0 . . ?
C84 C85 H85 119.7 . . ?
C86 C85 C84 120.6(2) . . ?
C86 C85 H85 119.7 . . ?
C85 C86 H86 120.1 . . ?
C85 C86 C87 119.8(2) . . ?
C87 C86 H86 120.1 . . ?
C86 C87 H87 119.9 . . ?
C88 C87 C86 120.1(2) . . ?
C88 C87 H87 119.9 . . ?
C83 C88 H88 119.7 . . ?
C87 C88 C83 120.7(2) . . ?
C87 C88 H88 119.7 . . ?
S6 Cu3 S5 75.685(19) . . ?
P5 Cu3 S5 112.95(2) . . ?
P5 Cu3 S6 113.07(2) . . ?
P5 Cu3 P6 124.11(2) . . ?
P6 Cu3 S5 106.31(2) . . ?
P6 Cu3 S6 114.06(2) . . ?
C89 S5 Cu3 82.20(7) . . ?
C89 S6 Cu3 83.83(7) . . ?
C97 P5 Cu3 116.82(7) . . ?
C97 P5 C109 104.59(10) . . ?
C103 P5 Cu3 112.03(8) . . ?
C103 P5 C97 100.91(9) . . ?
C103 P5 C109 105.44(10) . . ?
C109 P5 Cu3 115.47(7) . . ?
C115 P6 Cu3 110.59(8) . . ?
C115 P6 C121 104.85(10) . . ?
C115 P6 C127 103.46(10) . . ?
C121 P6 Cu3 117.81(7) . . ?
C121 P6 C127 99.80(10) . . ?
C127 P6 Cu3 118.50(7) . . ?
C89 N3 H3 117.5 . . ?
C89 N3 C90 125.05(18) . . ?
C90 N3 H3 117.5 . . ?
S6 C89 S5 118.08(12) . . ?
N3 C89 S5 118.88(15) . . ?
N3 C89 S6 123.03(15) . . ?
N3 C90 H90A 108.7 . . ?
N3 C90 H90B 108.7 . . ?
N3 C90 C91 114.21(19) . . ?
H90A C90 H90B 107.6 . . ?
C91 C90 H90A 108.7 . . ?
C91 C90 H90B 108.7 . . ?
C92 C91 C90 122.3(2) . . ?
C92 C91 C96 118.8(2) . . ?
C96 C91 C90 118.8(2) . . ?
C91 C92 H92 119.4 . . ?
C91 C92 C93 121.2(2) . . ?
C93 C92 H92 119.4 . . ?
C92 C93 H93 120.2 . . ?
C94 C93 C92 119.6(3) . . ?
C94 C93 H93 120.2 . . ?
C93 C94 H94 120.2 . . ?
C95 C94 C93 119.7(3) . . ?
C95 C94 H94 120.2 . . ?
C94 C95 H95 119.8 . . ?
C94 C95 C96 120.4(2) . . ?
C96 C95 H95 119.8 . . ?
C91 C96 C95 120.3(3) . . ?
C91 C96 H96 119.8 . . ?
C95 C96 H96 119.8 . . ?
C98 C97 P5 122.28(16) . . ?
C102 C97 P5 118.44(16) . . ?
C102 C97 C98 119.26(19) . . ?
C97 C98 H98 119.9 . . ?
C99 C98 C97 120.2(2) . . ?
C99 C98 H98 119.9 . . ?
C98 C99 H99 119.9 . . ?
C100 C99 C98 120.2(2) . . ?
C100 C99 H99 119.9 . . ?
C99 C100 H100 120.1 . . ?
C99 C100 C101 119.8(2) . . ?
C101 C100 H100 120.1 . . ?
C100 C101 H101 119.7 . . ?
C100 C101 C102 120.7(2) . . ?
C102 C101 H101 119.7 . . ?
C97 C102 H102 120.1 . . ?
C101 C102 C97 119.8(2) . . ?
C101 C102 H102 120.1 . . ?
C104 C103 P5 116.59(16) . . ?
C108 C103 P5 125.00(16) . . ?
C108 C103 C104 118.0(2) . . ?
C103 C104 H104 119.4 . . ?
C105 C104 C103 121.3(2) . . ?
C105 C104 H104 119.4 . . ?
C104 C105 H105 120.0 . . ?
C104 C105 C106 120.0(2) . . ?
C106 C105 H105 120.0 . . ?
C105 C106 H106 120.3 . . ?
C107 C106 C105 119.5(2) . . ?
C107 C106 H106 120.3 . . ?
C106 C107 H107 119.6 . . ?
C106 C107 C108 120.8(2) . . ?
C108 C107 H107 119.6 . . ?
C103 C108 H108 119.8 . . ?
C107 C108 C103 120.5(2) . . ?
C107 C108 H108 119.8 . . ?
C110 C109 P5 123.76(16) . . ?
C114 C109 P5 117.31(16) . . ?
C114 C109 C110 118.9(2) . . ?
C109 C110 H110 119.7 . . ?
C111 C110 C109 120.6(2) . . ?
C111 C110 H110 119.7 . . ?
C110 C111 H111 120.0 . . ?
C110 C111 C112 119.9(2) . . ?
C112 C111 H111 120.0 . . ?
C111 C112 H112 120.0 . . ?
C113 C112 C111 120.0(2) . . ?
C113 C112 H112 120.0 . . ?
C112 C113 H113 119.9 . . ?
C112 C113 C114 120.2(2) . . ?
C114 C113 H113 119.9 . . ?
C109 C114 H114 119.8 . . ?
C113 C114 C109 120.3(2) . . ?
C113 C114 H114 119.8 . . ?
C116 C115 P6 123.60(17) . . ?
C116 C115 C120 118.3(2) . . ?
C120 C115 P6 117.88(16) . . ?
C115 C116 H116 119.7 . . ?
C115 C116 C117 120.6(2) . . ?
C117 C116 H116 119.7 . . ?
C116 C117 H117 119.9 . . ?
C118 C117 C116 120.2(2) . . ?
C118 C117 H117 119.9 . . ?
C117 C118 H118 120.0 . . ?
C119 C118 C117 120.0(2) . . ?
C119 C118 H118 120.0 . . ?
C118 C119 H119 120.1 . . ?
C118 C119 C120 119.8(2) . . ?
C120 C119 H119 120.1 . . ?
C115 C120 H120 119.5 . . ?
C119 C120 C115 121.0(2) . . ?
C119 C120 H120 119.5 . . ?
C122 C121 P6 119.07(17) . . ?
C122 C121 C126 118.6(2) . . ?
C126 C121 P6 122.24(16) . . ?
C121 C122 H122 119.7 . . ?
C121 C122 C123 120.7(2) . . ?
C123 C122 H122 119.7 . . ?
C122 C123 H123 120.0 . . ?
C124 C123 C122 120.0(2) . . ?
C124 C123 H123 120.0 . . ?
C123 C124 H124 120.1 . . ?
C123 C124 C125 119.8(2) . . ?
C125 C124 H124 120.1 . . ?
C124 C125 H125 119.7 . . ?
C124 C125 C126 120.6(2) . . ?
C126 C125 H125 119.7 . . ?
C121 C126 H126 119.8 . . ?
C125 C126 C121 120.4(2) . . ?
C125 C126 H126 119.8 . . ?
C128 C127 P6 123.38(17) . . ?
C132 C127 P6 117.38(16) . . ?
C132 C127 C128 119.1(2) . . ?
C127 C128 H128 120.0 . . ?
C129 C128 C127 120.0(2) . . ?
C129 C128 H128 120.0 . . ?
C128 C129 H129 119.6 . . ?
C130 C129 C128 120.9(2) . . ?
C130 C129 H129 119.6 . . ?
C129 C130 H130 120.4 . . ?
C129 C130 C131 119.3(2) . . ?
C131 C130 H130 120.4 . . ?
C130 C131 H131 119.9 . . ?
C132 C131 C130 120.3(2) . . ?
C132 C131 H131 119.9 . . ?
C127 C132 H132 119.8 . . ?
C131 C132 C127 120.5(2) . . ?
C131 C132 H132 119.8 . . ?

loop_
_geom_bond_atom_site_label_1
_geom_bond_atom_site_label_2
_geom_bond_distance
_geom_bond_site_symmetry_2
_geom_bond_publ_flag
Cu1 S1 2.3911(6) . ?
Cu1 S2 2.4146(6) . ?
Cu1 P1 2.2428(6) . ?
Cu1 P2 2.2497(6) . ?
S1 C1 1.703(2) . ?
S2 C1 1.729(2) . ?
P1 C9 1.827(2) . ?
P1 C15 1.822(2) . ?
P1 C21 1.830(2) . ?
P2 C27 1.829(2) . ?
P2 C33 1.829(2) . ?
P2 C39 1.834(2) . ?
N1 H1 0.8800 . ?
N1 C1 1.325(3) . ?
N1 C2 1.461(3) . ?
C2 H2A 0.9900 . ?
C2 H2B 0.9900 . ?
C2 C3 1.516(4) . ?
C3 C4 1.379(4) . ?
C3 C8 1.383(4) . ?
C4 H4 0.9500 . ?
C4 C5 1.387(4) . ?
C5 H5 0.9500 . ?
C5 C6 1.388(4) . ?
C6 H6 0.9500 . ?
C6 C7 1.386(5) . ?
C7 H7 0.9500 . ?
C7 C8 1.381(4) . ?
C8 H8 0.9500 . ?
C9 C10 1.391(3) . ?
C9 C14 1.387(3) . ?
C10 H10 0.9500 . ?
C10 C11 1.382(3) . ?
C11 H11 0.9500 . ?
C11 C12 1.377(4) . ?
C12 H12 0.9500 . ?
C12 C13 1.388(3) . ?
C13 H13 0.9500 . ?
C13 C14 1.396(3) . ?
C14 H14 0.9500 . ?
C15 C16 1.394(3) . ?
C15 C20 1.400(3) . ?
C16 H16 0.9500 . ?
C16 C17 1.395(3) . ?
C17 H17 0.9500 . ?
C17 C18 1.385(3) . ?
C18 H18 0.9500 . ?
C18 C19 1.384(3) . ?
C19 H19 0.9500 . ?
C19 C20 1.382(3) . ?
C20 H20 0.9500 . ?
C21 C22 1.390(3) . ?
C21 C26 1.399(3) . ?
C22 H22 0.9500 . ?
C22 C23 1.393(3) . ?
C23 H23 0.9500 . ?
C23 C24 1.384(3) . ?
C24 H24 0.9500 . ?
C24 C25 1.393(3) . ?
C25 H25 0.9500 . ?
C25 C26 1.386(3) . ?
C26 H26 0.9500 . ?
C27 C28 1.398(3) . ?
C27 C32 1.394(3) . ?
C28 H28 0.9500 . ?
C28 C29 1.390(3) . ?
C29 H29 0.9500 . ?
C29 C30 1.378(3) . ?
C30 H30 0.9500 . ?
C30 C31 1.386(3) . ?
C31 H31 0.9500 . ?
C31 C32 1.393(3) . ?
C32 H32 0.9500 . ?
C33 C34 1.391(3) . ?
C33 C38 1.397(3) . ?
C34 H34 0.9500 . ?
C34 C35 1.383(3) . ?
C35 H35 0.9500 . ?
C35 C36 1.387(3) . ?
C36 H36 0.9500 . ?
C36 C37 1.383(3) . ?
C37 H37 0.9500 . ?
C37 C38 1.392(3) . ?
C38 H38 0.9500 . ?
C39 C40 1.398(3) . ?
C39 C44 1.388(3) . ?
C40 H40 0.9500 . ?
C40 C41 1.385(3) . ?
C41 H41 0.9500 . ?
C41 C42 1.389(3) . ?
C42 H42 0.9500 . ?
C42 C43 1.384(3) . ?
C43 H43 0.9500 . ?
C43 C44 1.394(3) . ?
C44 H44 0.9500 . ?
Cu2 S3 2.4004(6) . ?
Cu2 S4 2.4124(6) . ?
Cu2 P3 2.2382(6) . ?
Cu2 P4 2.2490(6) . ?
S3 C45 1.709(2) . ?
S4 C45 1.726(2) . ?
P3 C53 1.833(2) . ?
P3 C59 1.828(2) . ?
P3 C65 1.824(2) . ?
P4 C71 1.825(2) . ?
P4 C77 1.830(2) . ?
P4 C83 1.831(2) . ?
N2 H2 0.8800 . ?
N2 C45 1.325(3) . ?
N2 C46 1.455(3) . ?
C46 H46A 0.9900 . ?
C46 H46B 0.9900 . ?
C46 C47 1.520(3) . ?
C47 C48 1.394(3) . ?
C47 C52 1.359(4) . ?
C48 H48 0.9500 . ?
C48 C49 1.390(4) . ?
C49 H49 0.9500 . ?
C49 C50 1.368(5) . ?
C50 H50 0.9500 . ?
C50 C51 1.377(4) . ?
C51 H51 0.9500 . ?
C51 C52 1.393(4) . ?
C52 H52 0.9500 . ?
C53 C54 1.399(3) . ?
C53 C58 1.387(3) . ?
C54 H54 0.9500 . ?
C54 C55 1.385(3) . ?
C55 H55 0.9500 . ?
C55 C56 1.385(4) . ?
C56 H56 0.9500 . ?
C56 C57 1.383(3) . ?
C57 H57 0.9500 . ?
C57 C58 1.393(3) . ?
C58 H58 0.9500 . ?
C59 C60 1.395(3) . ?
C59 C64 1.402(3) . ?
C60 H60 0.9500 . ?
C60 C61 1.391(3) . ?
C61 H61 0.9500 . ?
C61 C62 1.381(3) . ?
C62 H62 0.9500 . ?
C62 C63 1.389(3) . ?
C63 H63 0.9500 . ?
C63 C64 1.380(3) . ?
C64 H64 0.9500 . ?
C65 C66 1.389(3) . ?
C65 C70 1.392(3) . ?
C66 H66 0.9500 . ?
C66 C67 1.393(3) . ?
C67 H67 0.9500 . ?
C67 C68 1.383(3) . ?
C68 H68 0.9500 . ?
C68 C69 1.376(3) . ?
C69 H69 0.9500 . ?
C69 C70 1.388(3) . ?
C70 H70 0.9500 . ?
C71 C72 1.386(3) . ?
C71 C76 1.397(3) . ?
C72 H72 0.9500 . ?
C72 C73 1.393(3) . ?
C73 H73 0.9500 . ?
C73 C74 1.381(3) . ?
C74 H74 0.9500 . ?
C74 C75 1.383(4) . ?
C75 H75 0.9500 . ?
C75 C76 1.391(3) . ?
C76 H76 0.9500 . ?
C77 C78 1.400(3) . ?
C77 C82 1.387(3) . ?
C78 H78 0.9500 . ?
C78 C79 1.394(3) . ?
C79 H79 0.9500 . ?
C79 C80 1.384(3) . ?
C80 H80 0.9500 . ?
C80 C81 1.381(3) . ?
C81 H81 0.9500 . ?
C81 C82 1.388(3) . ?
C82 H82 0.9500 . ?
C83 C84 1.394(3) . ?
C83 C88 1.398(3) . ?
C84 H84 0.9500 . ?
C84 C85 1.395(3) . ?
C85 H85 0.9500 . ?
C85 C86 1.377(3) . ?
C86 H86 0.9500 . ?
C86 C87 1.385(3) . ?
C87 H87 0.9500 . ?
C87 C88 1.382(3) . ?
C88 H88 0.9500 . ?
Cu3 S5 2.4219(6) . ?
Cu3 S6 2.3841(6) . ?
Cu3 P5 2.2522(6) . ?
Cu3 P6 2.2543(6) . ?
S5 C89 1.731(2) . ?
S6 C89 1.707(2) . ?
P5 C97 1.832(2) . ?
P5 C103 1.820(2) . ?
P5 C109 1.833(2) . ?
P6 C115 1.826(2) . ?
P6 C121 1.829(2) . ?
P6 C127 1.837(2) . ?
N3 H3 0.8800 . ?
N3 C89 1.324(3) . ?
N3 C90 1.461(3) . ?
C90 H90A 0.9900 . ?
C90 H90B 0.9900 . ?
C90 C91 1.518(3) . ?
C91 C92 1.378(3) . ?
C91 C96 1.385(3) . ?
C92 H92 0.9500 . ?
C92 C93 1.390(3) . ?
C93 H93 0.9500 . ?
C93 C94 1.383(4) . ?
C94 H94 0.9500 . ?
C94 C95 1.376(4) . ?
C95 H95 0.9500 . ?
C95 C96 1.391(4) . ?
C96 H96 0.9500 . ?
C97 C98 1.402(3) . ?
C97 C102 1.393(3) . ?
C98 H98 0.9500 . ?
C98 C99 1.384(3) . ?
C99 H99 0.9500 . ?
C99 C100 1.384(3) . ?
C100 H100 0.9500 . ?
C100 C101 1.385(3) . ?
C101 H101 0.9500 . ?
C101 C102 1.387(3) . ?
C102 H102 0.9500 . ?
C103 C104 1.400(3) . ?
C103 C108 1.397(3) . ?
C104 H104 0.9500 . ?
C104 C105 1.384(3) . ?
C105 H105 0.9500 . ?
C105 C106 1.385(3) . ?
C106 H106 0.9500 . ?
C106 C107 1.383(3) . ?
C107 H107 0.9500 . ?
C107 C108 1.387(3) . ?
C108 H108 0.9500 . ?
C109 C110 1.394(3) . ?
C109 C114 1.393(3) . ?
C110 H110 0.9500 . ?
C110 C111 1.382(3) . ?
C111 H111 0.9500 . ?
C111 C112 1.393(3) . ?
C112 H112 0.9500 . ?
C112 C113 1.377(3) . ?
C113 H113 0.9500 . ?
C113 C114 1.391(3) . ?
C114 H114 0.9500 . ?
C115 C116 1.389(3) . ?
C115 C120 1.403(3) . ?
C116 H116 0.9500 . ?
C116 C117 1.394(3) . ?
C117 H117 0.9500 . ?
C117 C118 1.385(3) . ?
C118 H118 0.9500 . ?
C118 C119 1.380(3) . ?
C119 H119 0.9500 . ?
C119 C120 1.389(3) . ?
C120 H120 0.9500 . ?
C121 C122 1.392(3) . ?
C121 C126 1.393(3) . ?
C122 H122 0.9500 . ?
C122 C123 1.395(3) . ?
C123 H123 0.9500 . ?
C123 C124 1.379(3) . ?
C124 H124 0.9500 . ?
C124 C125 1.382(3) . ?
C125 H125 0.9500 . ?
C125 C126 1.386(3) . ?
C126 H126 0.9500 . ?
C127 C128 1.396(3) . ?
C127 C132 1.396(3) . ?
C128 H128 0.9500 . ?
C128 C129 1.388(3) . ?
C129 H129 0.9500 . ?
C129 C130 1.384(3) . ?
C130 H130 0.9500 . ?
C130 C131 1.394(3) . ?
C131 H131 0.9500 . ?
C131 C132 1.386(3) . ?
C132 H132 0.9500 . ?

loop_
_geom_torsion_atom_site_label_1
_geom_torsion_atom_site_label_2
_geom_torsion_atom_site_label_3
_geom_torsion_atom_site_label_4
_geom_torsion
_geom_torsion_site_symmetry_1
_geom_torsion_site_symmetry_2
_geom_torsion_site_symmetry_3
_geom_torsion_site_symmetry_4
_geom_torsion_publ_flag
Cu1 S1 C1 S2 7.67(13) . . . . ?
Cu1 S1 C1 N1 -172.4(2) . . . . ?
Cu1 S2 C1 S1 -7.62(13) . . . . ?
Cu1 S2 C1 N1 172.5(2) . . . . ?
Cu1 P1 C9 C10 33.30(19) . . . . ?
Cu1 P1 C9 C14 -144.99(17) . . . . ?
Cu1 P1 C15 C16 31.0(2) . . . . ?
Cu1 P1 C15 C20 -150.41(17) . . . . ?
Cu1 P1 C21 C22 -111.14(19) . . . . ?
Cu1 P1 C21 C26 61.45(18) . . . . ?
Cu1 P2 C27 C28 -1.6(2) . . . . ?
Cu1 P2 C27 C32 -178.35(16) . . . . ?
Cu1 P2 C33 C34 37.7(2) . . . . ?
Cu1 P2 C33 C38 -142.55(17) . . . . ?
Cu1 P2 C39 C40 58.54(18) . . . . ?
Cu1 P2 C39 C44 -115.66(19) . . . . ?
P1 C9 C10 C11 -178.98(18) . . . . ?
P1 C9 C14 C13 178.21(18) . . . . ?
P1 C15 C16 C17 178.70(19) . . . . ?
P1 C15 C20 C19 -178.22(18) . . . . ?
P1 C21 C22 C23 171.35(18) . . . . ?
P1 C21 C26 C25 -171.84(18) . . . . ?
P2 C27 C28 C29 -176.85(19) . . . . ?
P2 C27 C32 C31 177.05(18) . . . . ?
P2 C33 C34 C35 178.3(2) . . . . ?
P2 C33 C38 C37 -178.94(18) . . . . ?
P2 C39 C40 C41 -175.49(19) . . . . ?
P2 C39 C44 C43 174.35(17) . . . . ?
N1 C2 C3 C4 -38.3(3) . . . . ?
N1 C2 C3 C8 139.8(2) . . . . ?
C1 N1 C2 C3 -68.7(3) . . . . ?
C2 N1 C1 S1 -2.6(4) . . . . ?
C2 N1 C1 S2 177.3(2) . . . . ?
C2 C3 C4 C5 176.9(2) . . . . ?
C2 C3 C8 C7 -176.9(3) . . . . ?
C3 C4 C5 C6 0.2(5) . . . . ?
C4 C3 C8 C7 1.3(4) . . . . ?
C4 C5 C6 C7 0.8(5) . . . . ?
C5 C6 C7 C8 -0.8(6) . . . . ?
C6 C7 C8 C3 -0.3(5) . . . . ?
C8 C3 C4 C5 -1.2(4) . . . . ?
C9 P1 C15 C16 -99.08(19) . . . . ?
C9 P1 C15 C20 79.5(2) . . . . ?
C9 P1 C21 C22 15.7(2) . . . . ?
C9 P1 C21 C26 -171.71(17) . . . . ?
C9 C10 C11 C12 0.7(4) . . . . ?
C10 C9 C14 C13 -0.1(3) . . . . ?
C10 C11 C12 C13 -0.2(4) . . . . ?
C11 C12 C13 C14 -0.5(4) . . . . ?
C12 C13 C14 C9 0.6(4) . . . . ?
C14 C9 C10 C11 -0.6(3) . . . . ?
C15 P1 C9 C10 162.63(17) . . . . ?
C15 P1 C9 C14 -15.7(2) . . . . ?
C15 P1 C21 C22 124.0(2) . . . . ?
C15 P1 C21 C26 -63.45(19) . . . . ?
C15 C16 C17 C18 -0.8(4) . . . . ?
C16 C15 C20 C19 0.4(3) . . . . ?
C16 C17 C18 C19 1.1(4) . . . . ?
C17 C18 C19 C20 -0.6(4) . . . . ?
C18 C19 C20 C15 -0.1(4) . . . . ?
C20 C15 C16 C17 0.1(3) . . . . ?
C21 P1 C9 C10 -89.84(18) . . . . ?
C21 P1 C9 C14 91.9(2) . . . . ?
C21 P1 C15 C16 152.89(18) . . . . ?
C21 P1 C15 C20 -28.5(2) . . . . ?
C21 C22 C23 C24 -0.2(4) . . . . ?
C22 C21 C26 C25 1.1(3) . . . . ?
C22 C23 C24 C25 1.6(4) . . . . ?
C23 C24 C25 C26 -1.7(4) . . . . ?
C24 C25 C26 C21 0.3(4) . . . . ?
C26 C21 C22 C23 -1.1(3) . . . . ?
C27 P2 C33 C34 -93.1(2) . . . . ?
C27 P2 C33 C38 86.6(2) . . . . ?
C27 P2 C39 C40 -172.78(17) . . . . ?
C27 P2 C39 C44 13.0(2) . . . . ?
C27 C28 C29 C30 -0.5(4) . . . . ?
C28 C27 C32 C31 0.3(3) . . . . ?
C28 C29 C30 C31 0.4(4) . . . . ?
C29 C30 C31 C32 0.0(4) . . . . ?
C30 C31 C32 C27 -0.3(4) . . . . ?
C32 C27 C28 C29 0.1(3) . . . . ?
C33 P2 C27 C28 128.23(18) . . . . ?
C33 P2 C27 C32 -48.6(2) . . . . ?
C33 P2 C39 C40 -65.85(19) . . . . ?
C33 P2 C39 C44 120.0(2) . . . . ?
C33 C34 C35 C36 1.0(4) . . . . ?
C34 C33 C38 C37 0.8(3) . . . . ?
C34 C35 C36 C37 0.1(4) . . . . ?
C35 C36 C37 C38 -0.7(4) . . . . ?
C36 C37 C38 C33 0.2(4) . . . . ?
C38 C33 C34 C35 -1.4(4) . . . . ?
C39 P2 C27 C28 -125.41(18) . . . . ?
C39 P2 C27 C32 57.8(2) . . . . ?
C39 P2 C33 C34 157.78(19) . . . . ?
C39 P2 C33 C38 -22.5(2) . . . . ?
C39 C40 C41 C42 0.9(4) . . . . ?
C40 C39 C44 C43 0.3(3) . . . . ?
C40 C41 C42 C43 -0.3(4) . . . . ?
C41 C42 C43 C44 -0.4(4) . . . . ?
C42 C43 C44 C39 0.4(3) . . . . ?
C44 C39 C40 C41 -0.9(3) . . . . ?
Cu2 S3 C45 S4 -12.65(11) . . . . ?
Cu2 S3 C45 N2 165.26(19) . . . . ?
Cu2 S4 C45 S3 12.61(11) . . . . ?
Cu2 S4 C45 N2 -165.37(18) . . . . ?
Cu2 P3 C53 C54 -56.15(18) . . . . ?
Cu2 P3 C53 C58 118.45(17) . . . . ?
Cu2 P3 C59 C60 125.90(18) . . . . ?
Cu2 P3 C59 C64 -50.02(18) . . . . ?
Cu2 P3 C65 C66 -20.2(2) . . . . ?
Cu2 P3 C65 C70 159.18(18) . . . . ?
Cu2 P4 C71 C72 117.14(17) . . . . ?
Cu2 P4 C71 C76 -57.11(18) . . . . ?
Cu2 P4 C77 C78 155.13(16) . . . . ?
Cu2 P4 C77 C82 -25.0(2) . . . . ?
Cu2 P4 C83 C84 127.83(18) . . . . ?
Cu2 P4 C83 C88 -49.96(18) . . . . ?
P3 C53 C54 C55 176.35(17) . . . . ?
P3 C53 C58 C57 -174.80(18) . . . . ?
P3 C59 C60 C61 -174.73(17) . . . . ?
P3 C59 C64 C63 176.07(18) . . . . ?
P3 C65 C66 C67 178.7(2) . . . . ?
P3 C65 C70 C69 -179.35(19) . . . . ?
P4 C71 C72 C73 -175.56(18) . . . . ?
P4 C71 C76 C75 176.66(16) . . . . ?
P4 C77 C78 C79 -179.65(18) . . . . ?
P4 C77 C82 C81 178.80(18) . . . . ?
P4 C83 C84 C85 -176.86(17) . . . . ?
P4 C83 C88 C87 178.16(18) . . . . ?
N2 C46 C47 C48 165.5(2) . . . . ?
N2 C46 C47 C52 -16.3(3) . . . . ?
C45 N2 C46 C47 90.1(3) . . . . ?
C46 N2 C45 S3 -0.8(3) . . . . ?
C46 N2 C45 S4 177.09(17) . . . . ?
C46 C47 C48 C49 176.2(2) . . . . ?
C46 C47 C52 C51 -176.5(3) . . . . ?
C47 C48 C49 C50 0.7(5) . . . . ?
C48 C47 C52 C51 1.6(4) . . . . ?
C48 C49 C50 C51 1.0(5) . . . . ?
C49 C50 C51 C52 -1.4(5) . . . . ?
C50 C51 C52 C47 0.1(5) . . . . ?
C52 C47 C48 C49 -2.0(4) . . . . ?
C53 P3 C59 C60 0.1(2) . . . . ?
C53 P3 C59 C64 -175.87(17) . . . . ?
C53 P3 C65 C66 107.1(2) . . . . ?
C53 P3 C65 C70 -73.5(2) . . . . ?
C53 C54 C55 C56 -1.7(3) . . . . ?
C54 C53 C58 C57 -0.2(3) . . . . ?
C54 C55 C56 C57 0.5(4) . . . . ?
C55 C56 C57 C58 0.9(4) . . . . ?
C56 C57 C58 C53 -1.0(4) . . . . ?
C58 C53 C54 C55 1.5(3) . . . . ?
C59 P3 C53 C54 68.77(18) . . . . ?
C59 P3 C53 C58 -116.63(19) . . . . ?
C59 P3 C65 C66 -144.12(19) . . . . ?
C59 P3 C65 C70 35.2(2) . . . . ?
C59 C60 C61 C62 -0.8(3) . . . . ?
C60 C59 C64 C63 -0.1(3) . . . . ?
C60 C61 C62 C63 -0.6(3) . . . . ?
C61 C62 C63 C64 1.6(4) . . . . ?
C62 C63 C64 C59 -1.2(4) . . . . ?
C64 C59 C60 C61 1.1(3) . . . . ?
C65 P3 C53 C54 175.99(16) . . . . ?
C65 P3 C53 C58 -9.4(2) . . . . ?
C65 P3 C59 C60 -108.60(19) . . . . ?
C65 P3 C59 C64 75.48(19) . . . . ?
C65 C66 C67 C68 0.5(4) . . . . ?
C66 C65 C70 C69 0.0(4) . . . . ?
C66 C67 C68 C69 0.2(4) . . . . ?
C67 C68 C69 C70 -0.9(4) . . . . ?
C68 C69 C70 C65 0.8(4) . . . . ?
C70 C65 C66 C67 -0.6(4) . . . . ?
C71 P4 C77 C78 -76.5(2) . . . . ?
C71 P4 C77 C82 103.42(19) . . . . ?
C71 P4 C83 C84 1.3(2) . . . . ?
C71 P4 C83 C88 -176.54(17) . . . . ?
C71 C72 C73 C74 -0.2(4) . . . . ?
C72 C71 C76 C75 2.2(3) . . . . ?
C72 C73 C74 C75 0.7(4) . . . . ?
C73 C74 C75 C76 0.2(4) . . . . ?
C74 C75 C76 C71 -1.7(3) . . . . ?
C76 C71 C72 C73 -1.3(3) . . . . ?
C77 P4 C71 C72 -12.0(2) . . . . ?
C77 P4 C71 C76 173.70(16) . . . . ?
C77 P4 C83 C84 -106.4(2) . . . . ?
C77 P4 C83 C88 75.80(19) . . . . ?
C77 C78 C79 C80 0.8(4) . . . . ?
C78 C77 C82 C81 -1.3(3) . . . . ?
C78 C79 C80 C81 -1.2(4) . . . . ?
C79 C80 C81 C82 0.4(4) . . . . ?
C80 C81 C82 C77 0.9(4) . . . . ?
C82 C77 C78 C79 0.5(3) . . . . ?
C83 P4 C71 C72 -118.63(19) . . . . ?
C83 P4 C71 C76 67.12(18) . . . . ?
C83 P4 C77 C78 32.8(2) . . . . ?
C83 P4 C77 C82 -147.37(18) . . . . ?
C83 C84 C85 C86 -1.1(3) . . . . ?
C84 C83 C88 C87 0.2(3) . . . . ?
C84 C85 C86 C87 0.1(4) . . . . ?
C85 C86 C87 C88 1.0(4) . . . . ?
C86 C87 C88 C83 -1.2(4) . . . . ?
C88 C83 C84 C85 0.9(3) . . . . ?
Cu3 S5 C89 S6 4.29(11) . . . . ?
Cu3 S5 C89 N3 -176.50(18) . . . . ?
Cu3 S6 C89 S5 -4.34(11) . . . . ?
Cu3 S6 C89 N3 176.49(19) . . . . ?
Cu3 P5 C97 C98 156.46(16) . . . . ?
Cu3 P5 C97 C102 -21.8(2) . . . . ?
Cu3 P5 C103 C104 -64.56(18) . . . . ?
Cu3 P5 C103 C108 107.62(19) . . . . ?
Cu3 P5 C109 C110 178.88(17) . . . . ?
Cu3 P5 C109 C114 0.36(19) . . . . ?
Cu3 P6 C115 C116 116.51(19) . . . . ?
Cu3 P6 C115 C120 -57.95(18) . . . . ?
Cu3 P6 C121 C122 -5.3(2) . . . . ?
Cu3 P6 C121 C126 171.93(17) . . . . ?
Cu3 P6 C127 C128 133.00(17) . . . . ?
Cu3 P6 C127 C132 -51.8(2) . . . . ?
P5 C97 C98 C99 -178.14(17) . . . . ?
P5 C97 C102 C101 177.08(18) . . . . ?
P5 C103 C104 C105 173.63(18) . . . . ?
P5 C103 C108 C107 -172.08(18) . . . . ?
P5 C109 C110 C111 -177.13(18) . . . . ?
P5 C109 C114 C113 177.67(17) . . . . ?
P6 C115 C116 C117 -173.98(19) . . . . ?
P6 C115 C120 C119 175.40(18) . . . . ?
P6 C121 C122 C123 177.42(17) . . . . ?
P6 C121 C126 C125 -177.19(19) . . . . ?
P6 C127 C128 C129 175.44(18) . . . . ?
P6 C127 C132 C131 -174.22(18) . . . . ?
N3 C90 C91 C92 -38.8(3) . . . . ?
N3 C90 C91 C96 144.0(2) . . . . ?
C89 N3 C90 C91 98.0(3) . . . . ?
C90 N3 C89 S5 177.83(17) . . . . ?
C90 N3 C89 S6 -3.0(3) . . . . ?
C90 C91 C92 C93 -177.9(2) . . . . ?
C90 C91 C96 C95 178.5(2) . . . . ?
C91 C92 C93 C94 -0.3(5) . . . . ?
C92 C91 C96 C95 1.2(4) . . . . ?
C92 C93 C94 C95 0.8(5) . . . . ?
C93 C94 C95 C96 -0.2(4) . . . . ?
C94 C95 C96 C91 -0.8(4) . . . . ?
C96 C91 C92 C93 -0.7(4) . . . . ?
C97 P5 C103 C104 60.45(19) . . . . ?
C97 P5 C103 C108 -127.4(2) . . . . ?
C97 P5 C109 C110 49.1(2) . . . . ?
C97 P5 C109 C114 -129.46(17) . . . . ?
C97 C98 C99 C100 0.6(4) . . . . ?
C98 C97 C102 C101 -1.3(3) . . . . ?
C98 C99 C100 C101 -0.2(4) . . . . ?
C99 C100 C101 C102 -0.9(4) . . . . ?
C100 C101 C102 C97 1.7(4) . . . . ?
C102 C97 C98 C99 0.1(3) . . . . ?
C103 P5 C97 C98 34.8(2) . . . . ?
C103 P5 C97 C102 -143.53(18) . . . . ?
C103 P5 C109 C110 -56.9(2) . . . . ?
C103 P5 C109 C114 124.59(17) . . . . ?
C103 C104 C105 C106 -1.3(4) . . . . ?
C104 C103 C108 C107 0.0(3) . . . . ?
C104 C105 C106 C107 0.8(4) . . . . ?
C105 C106 C107 C108 0.1(4) . . . . ?
C106 C107 C108 C103 -0.5(4) . . . . ?
C108 C103 C104 C105 0.9(3) . . . . ?
C109 P5 C97 C98 -74.5(2) . . . . ?
C109 P5 C97 C102 107.18(18) . . . . ?
C109 P5 C103 C104 169.07(17) . . . . ?
C109 P5 C103 C108 -18.8(2) . . . . ?
C109 C110 C111 C112 -1.1(4) . . . . ?
C110 C109 C114 C113 -0.9(3) . . . . ?
C110 C111 C112 C113 0.4(4) . . . . ?
C111 C112 C113 C114 0.1(4) . . . . ?
C112 C113 C114 C109 0.2(3) . . . . ?
C114 C109 C110 C111 1.4(3) . . . . ?
C115 P6 C121 C122 118.17(17) . . . . ?
C115 P6 C121 C126 -64.6(2) . . . . ?
C115 P6 C127 C128 10.2(2) . . . . ?
C115 P6 C127 C132 -174.62(18) . . . . ?
C115 C116 C117 C118 -1.2(4) . . . . ?
C116 C115 C120 C119 0.6(3) . . . . ?
C116 C117 C118 C119 0.8(4) . . . . ?
C117 C118 C119 C120 0.3(4) . . . . ?
C118 C119 C120 C115 -1.0(4) . . . . ?
C120 C115 C116 C117 0.5(3) . . . . ?
C121 P6 C115 C116 -11.5(2) . . . . ?
C121 P6 C115 C120 174.08(17) . . . . ?
C121 P6 C127 C128 -97.8(2) . . . . ?
C121 P6 C127 C132 77.39(19) . . . . ?
C121 C122 C123 C124 -0.2(3) . . . . ?
C122 C121 C126 C125 0.0(4) . . . . ?
C122 C123 C124 C125 0.2(4) . . . . ?
C123 C124 C125 C126 0.0(4) . . . . ?
C124 C125 C126 C121 -0.1(4) . . . . ?
C126 C121 C122 C123 0.1(3) . . . . ?
C127 P6 C115 C116 -115.6(2) . . . . ?
C127 P6 C115 C120 69.92(19) . . . . ?
C127 P6 C121 C122 -134.96(18) . . . . ?
C127 P6 C121 C126 42.2(2) . . . . ?
C127 C128 C129 C130 -1.1(4) . . . . ?
C128 C127 C132 C131 1.2(3) . . . . ?
C128 C129 C130 C131 0.3(4) . . . . ?
C129 C130 C131 C132 1.2(3) . . . . ?
C130 C131 C132 C127 -1.9(4) . . . . ?
C132 C127 C128 C129 0.4(3) . . . . ?
